data_7713197
loop_
_publ_author_name
'Morrison, Gregory'
'Masachchi, Lakshani W.'
'Tisdale, Hunter B.'
'Chang, Tieyan'
'Jones, Virginia G.'
'Zamorano, K. Pilar'
'Breton, Logan S.'
'Smith, Mark D.'
'Chen, Yu-Sheng'
'Zur Loye, Hans-Conrad'

_publ_section_title
;
 Polymorphism in A3MF6 (A = Rb, Cs; M = Al, Ga) Grown using Mixed Halide
 Fluxes
;
_journal_name_full 'Dalton Transactions'
_journal_paper_doi 10.1039/D3DT00352C
_journal_year 2023
_chemical_formula_moiety '0.08(Cs36 F72 Ga12)'
_chemical_formula_sum 'Cs3 F6 Ga'
_chemical_formula_weight 582.45
_space_group_crystal_system monoclinic
_space_group_IT_number 12
_space_group_name_Hall '-C 2y'
_space_group_name_H-M_alt 'C 1 2/m 1'
_audit_creation_date 2023-02-01
_audit_creation_method
;
Olex2 1.2
(compiled May 18 2018 14:05:52 for OlexSys, GUI svn.r5506)
;
_audit_update_record
;
2023-02-01 deposited with the CCDC.	2023-05-19 downloaded from the CCDC.
;
_cell_angle_alpha 90
_cell_angle_beta 109.72(2)
_cell_angle_gamma 90
_cell_formula_units_Z 12
_cell_length_a 11.396(6)
_cell_length_b 19.760(11)
_cell_length_c 11.453(6)
_cell_measurement_reflns_used 9799
_cell_measurement_temperature 301(2)
_cell_measurement_theta_max 32.543
_cell_measurement_theta_min 3.623
_cell_volume 2428(2)
_computing_cell_refinement 'SAINT+ Ver. 8.40B (Bruker, 2019)'
_computing_data_collection 'Bruker APEX3 v2019.1-0 (Bruker, 2019)'
_computing_data_reduction 'SAINT+ Ver. 8.40B (Bruker, 2019)'
_computing_molecular_graphics 'Olex2 (Dolomanov et al., 2009)'
_computing_publication_material 'Olex2 (Dolomanov et al., 2009)'
_computing_structure_refinement 'ShelXL (Sheldrick, 2015)'
_computing_structure_solution 'XT (Sheldrick, 2015)'
_diffrn_ambient_temperature 301(2)
_diffrn_detector_area_resol_mean 7.39
_diffrn_measured_fraction_theta_full 1.000
_diffrn_measured_fraction_theta_max 1.000
_diffrn_measurement_device_type 'Bruker D8 QUEST'
_diffrn_measurement_method '\w and \f scans'
_diffrn_radiation_type MoK\a
_diffrn_radiation_wavelength 0.71073
_diffrn_reflns_av_R_equivalents 0.0487
_diffrn_reflns_av_unetI/netI 0.0146
_diffrn_reflns_Laue_measured_fraction_full 1.000
_diffrn_reflns_Laue_measured_fraction_max 1.000
_diffrn_reflns_limit_h_max 16
_diffrn_reflns_limit_h_min -16
_diffrn_reflns_limit_k_max 27
_diffrn_reflns_limit_k_min -27
_diffrn_reflns_limit_l_max 16
_diffrn_reflns_limit_l_min -16
_diffrn_reflns_number 82746
_diffrn_reflns_point_group_measured_fraction_full 1.000
_diffrn_reflns_point_group_measured_fraction_max 1.000
_diffrn_reflns_theta_full 25.242
_diffrn_reflns_theta_max 30.027
_diffrn_reflns_theta_min 1.889
_diffrn_source 'microfocus sealed X-ray tube'
_exptl_absorpt_coefficient_mu 16.730
_exptl_absorpt_correction_T_max 0.2686
_exptl_absorpt_correction_T_min 0.1852
_exptl_absorpt_correction_type multi-scan
_exptl_absorpt_process_details
; 
Krause, L., Herbst-Irmer, R., Sheldrick G.M. & Stalke D., 
 J. Appl. Cryst. 48 (2015) 3-10. 
;
_exptl_crystal_colour colorless
_exptl_crystal_density_diffrn 4.780
_exptl_crystal_description irregular
_exptl_crystal_F_000 3000
_exptl_crystal_size_max 0.06
_exptl_crystal_size_mid 0.03
_exptl_crystal_size_min 0.02
_refine_diff_density_max 3.399
_refine_diff_density_min -2.781
_refine_diff_density_rms 0.214
_refine_ls_extinction_method none
_refine_ls_goodness_of_fit_ref 1.154
_refine_ls_hydrogen_treatment undef
_refine_ls_matrix_type full
_refine_ls_number_parameters 158
_refine_ls_number_reflns 3663
_refine_ls_number_restraints 0
_refine_ls_restrained_S_all 1.154
_refine_ls_R_factor_all 0.0337
_refine_ls_R_factor_gt 0.0278
_refine_ls_shift/su_max 0.001
_refine_ls_shift/su_mean 0.000
_refine_ls_structure_factor_coef Fsqd
_refine_ls_weighting_details 'w=1/[\s^2^(Fo^2^)+(0.0238P)^2^+33.5978P] where P=(Fo^2^+2Fc^2^)/3'
_refine_ls_weighting_scheme calc
_refine_ls_wR_factor_gt 0.0629
_refine_ls_wR_factor_ref 0.0675
_reflns_Friedel_coverage 0.000
_reflns_number_gt 3270
_reflns_number_total 3663
_reflns_threshold_expression 'I > 2\s(I)'
_cod_data_source_file d3dt00352c2.cif
_cod_data_source_block Cs3GaF6_C2_m_MDS
_cod_database_code 7713197
_shelx_shelxl_version_number 2018/3
_shelx_space_group_comment
;
The symmetry employed for this shelxl refinement is uniquely defined
by the following loop, which should always be used as a source of
symmetry information in preference to the above space-group names.
They are only intended as comments.
;
_shelx_estimated_absorpt_t_max 0.731
_shelx_estimated_absorpt_t_min 0.433
_olex2_refinement_description
;
1. Twinned data refinement
 Scales: 0.9160(18)
 0.0840(18)
2. Others
 Fixed Sof: F1A(0.25) F1B(0.25) F2A(0.25) F2B(0.25) F2C(0.25) F2D(0.25)
;
_olex2_submission_special_instructions 'No special instructions were received'

loop_
_space_group_symop_operation_xyz
'x, y, z'
'-x, y, -z'
'x+1/2, y+1/2, z'
'-x+1/2, y+1/2, -z'
'-x, -y, -z'
'x, -y, z'
'-x+1/2, -y+1/2, -z'
'x+1/2, -y+1/2, z'

loop_
_atom_site_label
_atom_site_type_symbol
_atom_site_fract_x
_atom_site_fract_y
_atom_site_fract_z
_atom_site_U_iso_or_equiv
_atom_site_adp_type
_atom_site_occupancy
_atom_site_site_symmetry_order
_atom_site_calc_flag
_atom_site_refinement_flags_posn
_atom_site_refinement_flags_adp
_atom_site_refinement_flags_occupancy
_atom_site_disorder_assembly
_atom_site_disorder_group
Cs1 Cs 0.13714(4) 0.81334(2) 0.85662(4) 0.03316(9) Uani 1 1 d . . . . .
Cs2 Cs 0.14571(5) 1.000000 0.43087(5) 0.02771(11) Uani 1 2 d S T P . .
Cs3 Cs 0.20565(5) 1.000000 0.79001(5) 0.02740(11) Uani 1 2 d S T P . .
Cs4 Cs 0.21569(3) 0.85695(2) 0.22020(3) 0.02790(9) Uani 1 1 d . . . . .
Cs5 Cs 0.41717(6) 1.000000 0.14297(5) 0.03230(12) Uani 1 2 d S T P . .
Cs6 Cs 0.12621(3) 0.66799(2) 0.37980(4) 0.02995(9) Uani 1 1 d . . . . .
Ga1 Ga 0.000000 0.66579(4) 0.000000 0.01551(13) Uani 1 2 d S T P . .
Ga2 Ga 0.000000 1.000000 0.000000 0.01707(19) Uani 1 4 d S T P . .
Ga3 Ga 0.500000 1.000000 0.500000 0.01703(19) Uani 1 4 d S T P . .
Ga4 Ga 0.000000 0.82667(4) 0.500000 0.01636(14) Uani 1 2 d S T P . .
F1A F 0.0356(16) 0.9768(9) 0.1685(15) 0.037(4) Uiso 0.25 1 d . . . . .
F1B F 0.0771(14) 0.9922(16) 0.1737(13) 0.041(4) Uiso 0.25 1 d . . . . .
F2A F 0.038(2) 0.9114(10) -0.0348(18) 0.051(4) Uiso 0.25 1 d . . . . .
F2B F 0.0885(17) 0.9269(8) -0.0322(14) 0.031(3) Uiso 0.25 1 d . . . . .
F2C F 0.1393(16) 0.9450(9) 0.0000(16) 0.035(3) Uiso 0.25 1 d . . . . .
F2D F 0.1666(16) 0.9773(9) 0.0333(17) 0.048(4) Uiso 0.25 1 d . . . . .
F3 F 0.3998(5) 1.000000 0.6049(5) 0.0344(11) Uani 1 2 d S T P . .
F4 F 0.3970(4) 0.9330(2) 0.4005(4) 0.0453(10) Uani 1 1 d . . . . .
F5 F 0.1002(4) 0.89541(18) 0.6039(3) 0.0336(8) Uani 1 1 d . . . . .
F6 F 0.1023(3) 0.75863(17) 0.6022(3) 0.0309(7) Uani 1 1 d . . . . .
F7 F 0.1026(3) 0.8278(2) 0.4013(4) 0.0350(8) Uani 1 1 d . . . . .
F8 F 0.1000(3) 0.73415(19) 0.1011(4) 0.0371(8) Uani 1 1 d . . . . .
F9 F -0.1016(4) 0.6648(2) 0.1005(4) 0.0371(8) Uani 1 1 d . . . . .
F10 F 0.1029(3) 0.59859(19) 0.1012(4) 0.0375(8) Uani 1 1 d . . . . .

loop_
_atom_site_aniso_label
_atom_site_aniso_U_11
_atom_site_aniso_U_22
_atom_site_aniso_U_33
_atom_site_aniso_U_23
_atom_site_aniso_U_13
_atom_site_aniso_U_12
Cs1 0.02870(18) 0.0410(2) 0.02700(18) 0.00686(15) 0.00583(13) -0.00634(15)
Cs2 0.0252(2) 0.0324(3) 0.0260(2) 0.000 0.00923(18) 0.000
Cs3 0.0289(2) 0.0249(2) 0.0242(2) 0.000 0.00350(17) 0.000
Cs4 0.02924(17) 0.03187(18) 0.02581(16) -0.00563(13) 0.01351(13) -0.00741(13)
Cs5 0.0465(3) 0.0267(2) 0.0251(2) 0.000 0.0139(2) 0.000
Cs6 0.02966(17) 0.02911(17) 0.03109(19) -0.00046(14) 0.01025(14) 0.00266(14)
Ga1 0.0156(3) 0.0161(3) 0.0155(3) 0.000 0.0061(2) 0.000
Ga2 0.0174(5) 0.0189(5) 0.0153(5) 0.000 0.0060(4) 0.000
Ga3 0.0156(5) 0.0166(5) 0.0161(5) 0.000 0.0016(4) 0.000
Ga4 0.0169(3) 0.0175(3) 0.0159(3) 0.000 0.0072(3) 0.000
F3 0.026(2) 0.053(3) 0.027(2) 0.000 0.0125(19) 0.000
F4 0.043(2) 0.044(2) 0.044(2) -0.0208(19) 0.0089(18) -0.0202(18)
F5 0.041(2) 0.0278(17) 0.0284(18) -0.0065(14) 0.0073(15) -0.0111(15)
F6 0.0328(18) 0.0300(17) 0.0273(17) 0.0063(14) 0.0068(13) 0.0095(14)
F7 0.0341(18) 0.047(2) 0.0323(19) 0.0014(17) 0.0228(15) -0.0004(17)
F8 0.0328(19) 0.0335(19) 0.039(2) -0.0132(16) 0.0044(15) -0.0097(15)
F9 0.040(2) 0.044(2) 0.039(2) -0.0014(17) 0.0288(17) 0.0004(17)
F10 0.0344(19) 0.0338(19) 0.042(2) 0.0165(16) 0.0099(16) 0.0121(16)

loop_
_atom_type_symbol
_atom_type_description
_atom_type_scat_dispersion_real
_atom_type_scat_dispersion_imag
_atom_type_scat_source
F F 0.0171 0.0103 'International Tables Vol C Tables 4.2.6.8 and 6.1.1.4'
Ga Ga 0.2307 1.6083 'International Tables Vol C Tables 4.2.6.8 and 6.1.1.4'
Cs Cs -0.3680 2.1192 'International Tables Vol C Tables 4.2.6.8 and 6.1.1.4'

loop_
_geom_angle_atom_site_label_1
_geom_angle_atom_site_label_2
_geom_angle_atom_site_label_3
_geom_angle
_geom_angle_site_symmetry_1
_geom_angle_site_symmetry_3
_geom_angle_publ_flag
Cs3 Cs1 Cs4 90.35(2) . 2_556 ?
Cs3 Cs1 Cs4 128.92(3) . 7_566 ?
Cs3 Cs1 Ga1 74.334(17) . 7_566 ?
Cs3 Cs1 Ga1 156.927(18) . 1_556 ?
Cs4 Cs1 Cs4 127.823(16) 2_556 7_566 ?
Cs4 Cs1 Ga1 158.38(2) 2_556 7_566 ?
Cs4 Cs1 Ga1 74.53(3) 2_556 1_556 ?
Ga1 Cs1 Cs4 73.84(4) 1_556 7_566 ?
Ga1 Cs1 Cs4 73.66(3) 7_566 7_566 ?
Ga1 Cs1 Ga1 114.57(2) 1_556 7_566 ?
Ga4 Cs1 Cs3 76.386(17) . . ?
Ga4 Cs1 Cs4 82.78(2) . 7_566 ?
Ga4 Cs1 Cs4 74.24(2) . 2_556 ?
Ga4 Cs1 Ga1 114.70(2) . 1_556 ?
Ga4 Cs1 Ga1 115.42(2) . 7_566 ?
F1A Cs1 Cs3 45.8(3) 2_556 . ?
F1A Cs1 Cs4 163.9(3) 2_556 7_566 ?
F1A Cs1 Cs4 47.0(3) 2_556 2_556 ?
F1A Cs1 Ga1 113.6(3) 2_556 1_556 ?
F1A Cs1 Ga1 113.2(3) 2_556 7_566 ?
F1A Cs1 Ga4 81.1(3) 2_556 . ?
F1A Cs1 F2D 41.4(4) 2_556 1_556 ?
F2A Cs1 Cs3 64.0(4) 1_556 . ?
F2A Cs1 Cs4 52.8(5) 1_556 2_556 ?
F2A Cs1 Cs4 164.6(4) 1_556 7_566 ?
F2A Cs1 Ga1 105.9(5) 1_556 7_566 ?
F2A Cs1 Ga1 92.9(4) 1_556 1_556 ?
F2A Cs1 Ga4 110.5(4) 1_556 . ?
F2A Cs1 F1A 30.6(5) 1_556 2_556 ?
F2A Cs1 F2C 24.5(5) 1_556 1_556 ?
F2A Cs1 F2D 29.2(5) 1_556 1_556 ?
F2A Cs1 F5 95.9(4) 1_556 . ?
F2A Cs1 F6 138.9(4) 1_556 . ?
F2A Cs1 F7 90.0(4) 1_556 2_556 ?
F2A Cs1 F8 133.3(5) 1_556 7_566 ?
F2A Cs1 F8 76.3(4) 1_556 1_556 ?
F2A Cs1 F8 77.5(5) 1_556 2_556 ?
F2A Cs1 F9 85.3(5) 1_556 8_566 ?
F2A Cs1 F9 120.9(4) 1_556 2_556 ?
F2A Cs1 F10 92.8(5) 1_556 7_566 ?
F2B Cs1 Cs3 53.0(4) 1_556 . ?
F2B Cs1 Cs4 164.6(4) 1_556 7_566 ?
F2B Cs1 Cs4 64.4(4) 1_556 2_556 ?
F2B Cs1 Ga1 104.1(4) 1_556 1_556 ?
F2B Cs1 Ga1 94.0(4) 1_556 7_566 ?
F2B Cs1 Ga4 111.4(3) 1_556 . ?
F2B Cs1 F1A 30.9(4) 1_556 2_556 ?
F2B Cs1 F2A 13.6(4) 1_556 1_556 ?
F2B Cs1 F2C 11.5(4) 1_556 1_556 ?
F2B Cs1 F2D 16.0(5) 1_556 1_556 ?
F2B Cs1 F5 91.1(3) 1_556 . ?
F2B Cs1 F6 140.1(3) 1_556 . ?
F2B Cs1 F7 96.3(4) 1_556 2_556 ?
F2B Cs1 F8 90.9(4) 1_556 2_556 ?
F2B Cs1 F8 121.9(4) 1_556 7_566 ?
F2B Cs1 F8 83.8(3) 1_556 1_556 ?
F2B Cs1 F9 76.6(4) 1_556 8_566 ?
F2B Cs1 F9 131.5(4) 1_556 2_556 ?
F2B Cs1 F10 79.2(4) 1_556 7_566 ?
F2C Cs1 Cs3 48.5(3) 1_556 . ?
F2C Cs1 Cs4 75.9(3) 1_556 2_556 ?
F2C Cs1 Cs4 154.7(3) 1_556 7_566 ?
F2C Cs1 Ga1 82.5(3) 1_556 7_566 ?
F2C Cs1 Ga1 109.8(3) 1_556 1_556 ?
F2C Cs1 Ga4 115.8(3) 1_556 . ?
F2C Cs1 F1A 38.7(4) 1_556 2_556 ?
F2C Cs1 F2D 4.7(4) 1_556 1_556 ?
F2C Cs1 F5 91.7(3) 1_556 . ?
F2C Cs1 F7 105.1(3) 1_556 2_556 ?
F2C Cs1 F8 85.9(3) 1_556 1_556 ?
F2C Cs1 F8 100.5(3) 1_556 2_556 ?
F2C Cs1 F9 66.5(3) 1_556 8_566 ?
F2C Cs1 F10 68.5(3) 1_556 7_566 ?
F2D Cs1 Cs3 46.0(3) 1_556 . ?
F2D Cs1 Cs4 80.2(3) 1_556 2_556 ?
F2D Cs1 Cs4 151.0(3) 1_556 7_566 ?
F2D Cs1 Ga1 78.2(3) 1_556 7_566 ?
F2D Cs1 Ga1 112.9(3) 1_556 1_556 ?
F2D Cs1 Ga4 116.1(3) 1_556 . ?
F5 Cs1 Cs3 47.27(6) . . ?
F5 Cs1 Cs4 82.77(7) . 2_556 ?
F5 Cs1 Cs4 99.43(7) . 7_566 ?
F5 Cs1 Ga1 143.28(6) . 1_556 ?
F5 Cs1 Ga1 97.06(7) . 7_566 ?
F5 Cs1 Ga4 29.59(6) . . ?
F5 Cs1 F1A 65.8(3) . 2_556 ?
F5 Cs1 F2D 90.6(3) . 1_556 ?
F5 Cs1 F7 48.09(9) . 2_556 ?
F5 Cs1 F8 165.89(10) . 1_556 ?
F5 Cs1 F8 120.42(9) . 2_556 ?
F5 Cs1 F9 119.62(9) . 8_566 ?
F5 Cs1 F10 72.96(9) . 7_566 ?
F6 Cs1 Cs3 96.91(7) . . ?
F6 Cs1 Cs4 53.87(6) . 7_566 ?
F6 Cs1 Cs4 94.12(7) . 2_556 ?
F6 Cs1 Ga1 102.66(7) . 7_566 ?
F6 Cs1 Ga1 101.40(8) . 1_556 ?
F6 Cs1 Ga4 28.91(6) . . ?
F6 Cs1 F1A 110.0(3) . 2_556 ?
F6 Cs1 F2C 142.9(3) . 1_556 ?
F6 Cs1 F2D 141.9(3) . 1_556 ?
F6 Cs1 F5 51.34(9) . . ?
F6 Cs1 F7 50.44(9) . 2_556 ?
F6 Cs1 F8 97.18(11) . 2_556 ?
F6 Cs1 F8 80.96(10) . 7_566 ?
F6 Cs1 F8 128.92(10) . 1_556 ?
F6 Cs1 F9 80.05(10) . 2_556 ?
F6 Cs1 F9 130.05(9) . 8_566 ?
F6 Cs1 F10 98.56(10) . 7_566 ?
F7 Cs1 Cs3 84.41(7) 2_556 . ?
F7 Cs1 Cs4 99.14(7) 2_556 7_566 ?
F7 Cs1 Cs4 45.54(6) 2_556 2_556 ?
F7 Cs1 Ga1 96.48(7) 2_556 1_556 ?
F7 Cs1 Ga1 143.66(6) 2_556 7_566 ?
F7 Cs1 Ga4 29.15(6) 2_556 . ?
F7 Cs1 F1A 66.4(3) 2_556 2_556 ?
F7 Cs1 F2D 107.7(3) 2_556 1_556 ?
F7 Cs1 F8 72.52(9) 2_556 2_556 ?
F7 Cs1 F8 119.27(9) 2_556 1_556 ?
F7 Cs1 F9 166.36(9) 2_556 8_566 ?
F7 Cs1 F10 120.93(9) 2_556 7_566 ?
F8 Cs1 Cs3 134.92(6) 2_556 . ?
F8 Cs1 Cs3 94.13(8) 7_566 . ?
F8 Cs1 Cs3 133.97(6) 1_556 . ?
F8 Cs1 Cs4 83.16(7) 1_556 2_556 ?
F8 Cs1 Cs4 45.94(7) 7_566 7_566 ?
F8 Cs1 Cs4 46.07(6) 2_556 2_556 ?
F8 Cs1 Cs4 88.37(7) 1_556 7_566 ?
F8 Cs1 Cs4 173.70(7) 7_566 2_556 ?
F8 Cs1 Cs4 93.35(8) 2_556 7_566 ?
F8 Cs1 Ga1 28.79(6) 1_556 1_556 ?
F8 Cs1 Ga1 28.73(6) 2_556 1_556 ?
F8 Cs1 Ga1 96.42(7) 1_556 7_566 ?
F8 Cs1 Ga1 27.92(7) 7_566 7_566 ?
F8 Cs1 Ga1 142.09(6) 2_556 7_566 ?
F8 Cs1 Ga1 102.47(8) 7_566 1_556 ?
F8 Cs1 Ga4 102.51(8) 7_566 . ?
F8 Cs1 Ga4 97.39(7) 2_556 . ?
F8 Cs1 Ga4 142.63(6) 1_556 . ?
F8 Cs1 F1A 138.5(3) 7_566 2_556 ?
F8 Cs1 F1A 104.8(3) 1_556 2_556 ?
F8 Cs1 F1A 89.1(3) 2_556 2_556 ?
F8 Cs1 F2C 110.4(3) 7_566 1_556 ?
F8 Cs1 F2D 106.1(3) 7_566 1_556 ?
F8 Cs1 F2D 104.9(3) 2_556 1_556 ?
F8 Cs1 F2D 88.1(3) 1_556 1_556 ?
F8 Cs1 F5 97.03(11) 7_566 . ?
F8 Cs1 F7 130.51(10) 7_566 2_556 ?
F8 Cs1 F8 96.84(10) 7_566 1_556 ?
F8 Cs1 F8 46.82(11) 2_556 1_556 ?
F8 Cs1 F8 130.33(6) 7_566 2_556 ?
F8 Cs1 F9 81.50(10) 7_566 2_556 ?
F8 Cs1 F9 49.62(9) 7_566 8_566 ?
F8 Cs1 F9 118.69(9) 2_556 8_566 ?
F8 Cs1 F10 49.65(10) 7_566 7_566 ?
F8 Cs1 F10 163.86(10) 2_556 7_566 ?
F9 Cs1 Cs3 175.00(6) 2_556 . ?
F9 Cs1 Cs3 82.02(7) 8_566 . ?
F9 Cs1 Cs4 93.82(7) 2_556 2_556 ?
F9 Cs1 Cs4 88.34(7) 8_566 7_566 ?
F9 Cs1 Cs4 135.69(6) 8_566 2_556 ?
F9 Cs1 Cs4 46.09(7) 2_556 7_566 ?
F9 Cs1 Ga1 96.55(7) 8_566 1_556 ?
F9 Cs1 Ga1 27.94(6) 2_556 1_556 ?
F9 Cs1 Ga1 102.35(8) 2_556 7_566 ?
F9 Cs1 Ga1 28.75(6) 8_566 7_566 ?
F9 Cs1 Ga4 102.09(8) 2_556 . ?
F9 Cs1 Ga4 143.31(6) 8_566 . ?
F9 Cs1 F1A 104.4(3) 8_566 2_556 ?
F9 Cs1 F1A 138.9(3) 2_556 2_556 ?
F9 Cs1 F2C 135.4(3) 2_556 1_556 ?
F9 Cs1 F2D 63.2(3) 8_566 1_556 ?
F9 Cs1 F2D 137.6(3) 2_556 1_556 ?
F9 Cs1 F5 130.58(10) 2_556 . ?
F9 Cs1 F7 96.54(11) 2_556 2_556 ?
F9 Cs1 F8 72.03(9) 8_566 1_556 ?
F9 Cs1 F8 49.80(9) 2_556 2_556 ?
F9 Cs1 F8 49.53(9) 2_556 1_556 ?
F9 Cs1 F9 96.86(10) 2_556 8_566 ?
F9 Cs1 F10 130.17(10) 2_556 7_566 ?
F10 Cs1 Cs3 46.08(6) 7_566 . ?
F10 Cs1 Cs4 93.05(8) 7_566 7_566 ?
F10 Cs1 Cs4 135.62(7) 7_566 2_556 ?
F10 Cs1 Ga1 28.72(6) 7_566 7_566 ?
F10 Cs1 Ga1 142.12(6) 7_566 1_556 ?
F10 Cs1 Ga4 98.10(7) 7_566 . ?
F10 Cs1 F1A 88.8(3) 7_566 2_556 ?
F10 Cs1 F2D 63.8(3) 7_566 1_556 ?
F10 Cs1 F8 118.65(9) 7_566 1_556 ?
F10 Cs1 F9 46.76(9) 7_566 8_566 ?
Cs3 Cs2 Cs3 116.76(3) . 5_576 ?
Cs3 Cs2 Cs4 129.48(2) . . ?
Cs3 Cs2 Cs4 88.79(3) 5_576 6_575 ?
Cs3 Cs2 Cs4 88.79(3) 5_576 . ?
Cs3 Cs2 Cs4 129.48(2) . 6_575 ?
Cs3 Cs2 Ga4 74.359(16) . 5_576 ?
Cs3 Cs2 Ga4 74.359(16) . . ?
Cs3 Cs2 Ga4 74.21(2) 5_576 . ?
Cs3 Cs2 Ga4 74.21(2) 5_576 5_576 ?
Cs4 Cs2 Cs4 90.85(4) . 6_575 ?
Cs4 Cs2 Ga4 72.09(4) 6_575 5_576 ?
Cs4 Cs2 Ga4 155.820(18) 6_575 . ?
Cs4 Cs2 Ga4 72.09(4) . . ?
Cs4 Cs2 Ga4 155.820(18) . 5_576 ?
Ga3 Cs2 Cs3 154.10(2) . 5_576 ?
Ga3 Cs2 Cs3 89.14(3) . . ?
Ga3 Cs2 Cs4 73.294(19) . . ?
Ga3 Cs2 Cs4 73.29(2) . 6_575 ?
Ga3 Cs2 Ga4 115.888(19) . 5_576 ?
Ga3 Cs2 Ga4 115.888(19) . . ?
Ga4 Cs2 Ga4 117.78(4) . 5_576 ?
F1A Cs2 Cs3 162.3(3) . . ?
F1A Cs2 Cs3 48.7(3) . 5_576 ?
F1A Cs2 Cs3 48.7(3) 6_575 5_576 ?
F1A Cs2 Cs3 162.3(3) 6_575 . ?
F1A Cs2 Cs4 65.5(3) 6_575 . ?
F1A Cs2 Cs4 65.5(3) . 6_575 ?
F1A Cs2 Cs4 50.0(3) 6_575 6_575 ?
F1A Cs2 Cs4 50.0(3) . . ?
F1A Cs2 Ga3 105.8(3) 6_575 . ?
F1A Cs2 Ga3 105.8(3) . . ?
F1A Cs2 Ga4 106.2(3) . 5_576 ?
F1A Cs2 Ga4 90.4(3) 6_575 5_576 ?
F1A Cs2 Ga4 90.4(3) . . ?
F1A Cs2 Ga4 106.2(3) 6_575 . ?
F1A Cs2 F1A 18.4(7) 6_575 . ?
F1A Cs2 F3 134.3(4) . . ?
F1A Cs2 F3 134.3(4) 6_575 . ?
F1A Cs2 F4 92.4(4) 6_575 . ?
F1A Cs2 F4 85.0(4) . . ?
F1A Cs2 F4 92.4(4) . 6_575 ?
F1A Cs2 F4 85.0(4) 6_575 6_575 ?
F1A Cs2 F5 133.0(4) 6_575 . ?
F1A Cs2 F5 85.6(3) . 5_576 ?
F1A Cs2 F5 74.3(3) . 2_556 ?
F1A Cs2 F5 117.7(3) . . ?
F1A Cs2 F5 85.6(4) 6_575 2_556 ?
F1A Cs2 F5 117.7(3) 6_575 6_575 ?
F1A Cs2 F5 74.3(3) 6_575 5_576 ?
F1A Cs2 F5 133.0(3) . 6_575 ?
F1A Cs2 F7 93.3(3) . 6_575 ?
F1A Cs2 F7 75.0(3) 6_575 6_575 ?
F1A Cs2 F7 75.0(3) . . ?
F1A Cs2 F7 93.3(3) 6_575 . ?
F1B Cs2 Cs3 57.4(3) . 5_576 ?
F1B Cs2 Cs3 57.4(3) 6_575 5_576 ?
F1B Cs2 Cs3 173.3(4) . . ?
F1B Cs2 Cs3 173.3(4) 6_575 . ?
F1B Cs2 Cs4 50.2(6) . . ?
F1B Cs2 Cs4 55.8(6) 6_575 . ?
F1B Cs2 Cs4 50.2(6) 6_575 6_575 ?
F1B Cs2 Cs4 55.8(6) . 6_575 ?
F1B Cs2 Ga3 96.8(3) . . ?
F1B Cs2 Ga3 96.8(3) 6_575 . ?
F1B Cs2 Ga4 100.1(6) 6_575 5_576 ?
F1B Cs2 Ga4 105.6(6) . 5_576 ?
F1B Cs2 Ga4 100.1(6) . . ?
F1B Cs2 Ga4 105.6(6) 6_575 . ?
F1B Cs2 F1A 11.0(5) 6_575 6_575 ?
F1B Cs2 F1A 15.4(6) 6_575 . ?
F1B Cs2 F1A 15.4(6) . 6_575 ?
F1B Cs2 F1A 11.0(5) . . ?
F1B Cs2 F1B 6.3(13) 6_575 . ?
F1B Cs2 F3 125.7(3) . . ?
F1B Cs2 F3 125.7(3) 6_575 . ?
F1B Cs2 F4 79.0(4) 6_575 6_575 ?
F1B Cs2 F4 81.6(4) . 6_575 ?
F1B Cs2 F4 79.0(4) . . ?
F1B Cs2 F4 81.6(4) 6_575 . ?
F1B Cs2 F5 89.1(5) 6_575 2_556 ?
F1B Cs2 F5 127.3(6) . . ?
F1B Cs2 F5 85.2(5) 6_575 5_576 ?
F1B Cs2 F5 132.9(6) . 6_575 ?
F1B Cs2 F5 132.9(6) 6_575 . ?
F1B Cs2 F5 85.2(5) . 2_556 ?
F1B Cs2 F5 89.1(5) . 5_576 ?
F1B Cs2 F5 127.3(6) 6_575 6_575 ?
F1B Cs2 F7 82.0(7) 6_575 6_575 ?
F1B Cs2 F7 82.0(7) . . ?
F1B Cs2 F7 88.3(7) . 6_575 ?
F1B Cs2 F7 88.3(7) 6_575 . ?
F3 Cs2 Cs3 60.15(10) . . ?
F3 Cs2 Cs3 176.92(9) . 5_576 ?
F3 Cs2 Cs4 93.37(7) . . ?
F3 Cs2 Cs4 93.37(7) . 6_575 ?
F3 Cs2 Ga3 28.98(10) . . ?
F3 Cs2 Ga4 104.36(5) . . ?
F3 Cs2 Ga4 104.36(5) . 5_576 ?
F3 Cs2 F4 50.91(11) . . ?
F3 Cs2 F4 50.91(11) . 6_575 ?
F3 Cs2 F5 132.20(8) . 5_576 ?
F3 Cs2 F5 132.20(8) . 2_556 ?
F3 Cs2 F5 84.39(10) . . ?
F3 Cs2 F5 84.39(10) . 6_575 ?
F3 Cs2 F7 98.25(7) . . ?
F3 Cs2 F7 98.25(7) . 6_575 ?
F4 Cs2 Cs3 131.71(7) . 5_576 ?
F4 Cs2 Cs3 105.14(8) 6_575 . ?
F4 Cs2 Cs3 131.71(7) 6_575 5_576 ?
F4 Cs2 Cs3 105.14(8) . . ?
F4 Cs2 Cs4 82.01(8) 6_575 . ?
F4 Cs2 Cs4 44.43(6) 6_575 6_575 ?
F4 Cs2 Cs4 44.43(6) . . ?
F4 Cs2 Cs4 82.01(8) . 6_575 ?
F4 Cs2 Ga3 29.21(6) . . ?
F4 Cs2 Ga3 29.21(6) 6_575 . ?
F4 Cs2 Ga4 143.37(7) . 5_576 ?
F4 Cs2 Ga4 96.39(8) 6_575 5_576 ?
F4 Cs2 Ga4 96.39(8) . . ?
F4 Cs2 Ga4 143.37(7) 6_575 . ?
F4 Cs2 F4 47.62(14) . 6_575 ?
F4 Cs2 F5 161.67(10) 6_575 2_556 ?
F4 Cs2 F5 117.25(10) 6_575 5_576 ?
F4 Cs2 F5 117.25(10) . 2_556 ?
F4 Cs2 F5 161.66(10) . 5_576 ?
F4 Cs2 F7 119.33(9) . 6_575 ?
F4 Cs2 F7 119.33(9) 6_575 . ?
F4 Cs2 F7 71.99(9) 6_575 6_575 ?
F4 Cs2 F7 71.99(9) . . ?
F5 Cs2 Cs3 93.37(7) 6_575 5_576 ?
F5 Cs2 Cs3 46.10(6) 2_556 5_576 ?
F5 Cs2 Cs3 88.16(6) 5_576 . ?
F5 Cs2 Cs3 47.42(7) 6_575 . ?
F5 Cs2 Cs3 46.10(6) 5_576 5_576 ?
F5 Cs2 Cs3 88.16(6) 2_556 . ?
F5 Cs2 Cs3 47.42(7) . . ?
F5 Cs2 Cs3 93.37(7) . 5_576 ?
F5 Cs2 Cs4 79.77(7) 2_556 . ?
F5 Cs2 Cs4 91.47(8) 6_575 6_575 ?
F5 Cs2 Cs4 133.59(6) 5_576 . ?
F5 Cs2 Cs4 133.59(6) 2_556 6_575 ?
F5 Cs2 Cs4 91.47(8) . . ?
F5 Cs2 Cs4 79.77(7) 5_576 6_575 ?
F5 Cs2 Cs4 176.86(6) 6_575 . ?
F5 Cs2 Cs4 176.86(6) . 6_575 ?
F5 Cs2 Ga3 105.38(8) . . ?
F5 Cs2 Ga3 142.40(6) 5_576 . ?
F5 Cs2 Ga3 105.38(8) 6_575 . ?
F5 Cs2 Ga3 142.40(6) 2_556 . ?
F5 Cs2 Ga4 27.32(6) . . ?
F5 Cs2 Ga4 99.38(7) 5_576 . ?
F5 Cs2 Ga4 27.32(6) 6_575 5_576 ?
F5 Cs2 Ga4 28.46(6) 2_556 . ?
F5 Cs2 Ga4 106.30(8) . 5_576 ?
F5 Cs2 Ga4 106.31(8) 6_575 . ?
F5 Cs2 Ga4 99.38(7) 2_556 5_576 ?
F5 Cs2 Ga4 28.46(6) 5_576 5_576 ?
F5 Cs2 F4 98.20(11) 6_575 6_575 ?
F5 Cs2 F4 133.94(10) . 6_575 ?
F5 Cs2 F4 133.94(10) 6_575 . ?
F5 Cs2 F4 98.20(11) . . ?
F5 Cs2 F5 86.13(14) . 6_575 ?
F5 Cs2 F5 49.03(12) 6_575 5_576 ?
F5 Cs2 F5 100.10(9) . 5_576 ?
F5 Cs2 F5 100.10(9) 6_575 2_556 ?
F5 Cs2 F5 49.03(12) . 2_556 ?
F5 Cs2 F5 74.98(12) 2_556 5_576 ?
F5 Cs2 F7 45.68(8) 5_576 6_575 ?
F5 Cs2 F7 48.58(9) . . ?
F5 Cs2 F7 133.62(9) . 6_575 ?
F5 Cs2 F7 120.40(9) 5_576 . ?
F5 Cs2 F7 120.40(9) 2_556 6_575 ?
F5 Cs2 F7 133.62(9) 6_575 . ?
F5 Cs2 F7 48.58(9) 6_575 6_575 ?
F5 Cs2 F7 45.68(8) 2_556 . ?
F7 Cs2 Cs3 94.10(6) . . ?
F7 Cs2 Cs3 94.10(6) 6_575 . ?
F7 Cs2 Cs3 81.76(7) . 5_576 ?
F7 Cs2 Cs3 81.76(7) 6_575 5_576 ?
F7 Cs2 Cs4 134.14(6) . 6_575 ?
F7 Cs2 Cs4 44.48(6) 6_575 6_575 ?
F7 Cs2 Cs4 134.14(6) 6_575 . ?
F7 Cs2 Cs4 44.48(6) . . ?
F7 Cs2 Ga3 97.21(6) 6_575 . ?
F7 Cs2 Ga3 97.21(6) . . ?
F7 Cs2 Ga4 144.27(6) . 5_576 ?
F7 Cs2 Ga4 144.27(6) 6_575 . ?
F7 Cs2 Ga4 28.01(5) . . ?
F7 Cs2 Ga4 28.01(5) 6_575 5_576 ?
F7 Cs2 F7 163.50(14) . 6_575 ?
Cs1 Cs3 Cs1 142.21(3) . 6_575 ?
Ga2 Cs3 Cs1 71.109(15) 1_556 . ?
Ga2 Cs3 Cs1 71.109(15) 1_556 6_575 ?
F1A Cs3 Cs1 64.3(3) 5_576 6_575 ?
F1A Cs3 Cs1 64.3(3) 2_556 . ?
F1A Cs3 Cs1 81.8(3) 5_576 . ?
F1A Cs3 Cs1 81.8(3) 2_556 6_575 ?
F1A Cs3 Ga2 28.2(3) 2_556 1_556 ?
F1A Cs3 Ga2 28.2(3) 5_576 1_556 ?
F1A Cs3 F1A 17.7(7) 2_556 5_576 ?
F1A Cs3 F1B 11.6(6) 2_556 5_576 ?
F1A Cs3 F1B 6.6(7) 2_556 2_556 ?
F1A Cs3 F1B 11.6(6) 5_576 2_556 ?
F1A Cs3 F1B 6.6(7) 5_576 5_576 ?
F1A Cs3 F2A 45.8(4) 2_556 6_576 ?
F1A Cs3 F2A 32.4(5) 2_556 1_556 ?
F1A Cs3 F2A 32.4(5) 5_576 6_576 ?
F1A Cs3 F2A 45.8(4) 5_576 1_556 ?
F1A Cs3 F2B 49.4(4) 5_576 1_556 ?
F1A Cs3 F2B 49.4(4) 2_556 6_576 ?
F1A Cs3 F2B 37.7(5) 5_576 6_576 ?
F1A Cs3 F2B 37.7(4) 2_556 1_556 ?
F1A Cs3 F2D 56.0(4) 5_576 1_556 ?
F1A Cs3 F2D 52.8(5) 2_556 1_556 ?
F1A Cs3 F2D 52.8(5) 5_576 6_576 ?
F1A Cs3 F2D 56.0(4) 2_556 6_576 ?
F1A Cs3 F3 153.1(3) 5_576 . ?
F1A Cs3 F3 153.1(3) 2_556 . ?
F1B Cs3 Cs1 70.8(5) 2_556 . ?
F1B Cs3 Cs1 76.0(5) 5_576 . ?
F1B Cs3 Cs1 76.0(5) 2_556 6_575 ?
F1B Cs3 Cs1 70.8(5) 5_576 6_575 ?
F1B Cs3 Ga2 29.1(2) 2_556 1_556 ?
F1B Cs3 Ga2 29.1(2) 5_576 1_556 ?
F1B Cs3 F1B 5.2(11) 2_556 5_576 ?
F1B Cs3 F2A 42.1(5) 2_556 6_576 ?
F1B Cs3 F2A 42.1(5) 5_576 1_556 ?
F1B Cs3 F2A 38.2(5) 2_556 1_556 ?
F1B Cs3 F2A 38.2(5) 5_576 6_576 ?
F1B Cs3 F3 152.2(3) 2_556 . ?
F1B Cs3 F3 152.2(3) 5_576 . ?
F2A Cs3 Cs1 99.7(3) 6_576 . ?
F2A Cs3 Cs1 42.5(3) 6_576 6_575 ?
F2A Cs3 Cs1 42.5(3) 1_556 . ?
F2A Cs3 Cs1 99.7(3) 1_556 6_575 ?
F2A Cs3 Ga2 28.6(3) 1_556 1_556 ?
F2A Cs3 Ga2 28.6(3) 6_576 1_556 ?
F2A Cs3 F2A 57.3(6) 6_576 1_556 ?
F2B Cs3 Cs1 44.0(3) 1_556 . ?
F2B Cs3 Cs1 44.0(3) 6_576 6_575 ?
F2B Cs3 Cs1 98.7(3) 1_556 6_575 ?
F2B Cs3 Cs1 98.7(3) 6_576 . ?
F2B Cs3 Ga2 28.4(3) 6_576 1_556 ?
F2B Cs3 Ga2 28.4(3) 1_556 1_556 ?
F2B Cs3 F1B 43.0(5) 1_556 2_556 ?
F2B Cs3 F1B 43.0(5) 6_576 5_576 ?
F2B Cs3 F1B 46.4(5) 1_556 5_576 ?
F2B Cs3 F1B 46.4(5) 6_576 2_556 ?
F2B Cs3 F2A 56.5(3) 6_576 1_556 ?
F2B Cs3 F2A 56.5(3) 1_556 6_576 ?
F2B Cs3 F2A 6.6(5) 6_576 6_576 ?
F2B Cs3 F2A 6.6(5) 1_556 1_556 ?
F2B Cs3 F2B 54.8(6) 6_576 1_556 ?
F2B Cs3 F3 151.2(3) 1_556 . ?
F2B Cs3 F3 151.2(3) 6_576 . ?
F2C Cs3 Cs1 51.0(4) 1_556 . ?
F2C Cs3 Cs1 93.8(3) 1_556 6_575 ?
F2C Cs3 Cs1 93.8(3) 6_576 . ?
F2C Cs3 Cs1 51.0(4) 6_576 6_575 ?
F2C Cs3 Ga2 28.8(3) 6_576 1_556 ?
F2C Cs3 Ga2 28.8(3) 1_556 1_556 ?
F2C Cs3 F1A 46.5(5) 6_576 5_576 ?
F2C Cs3 F1A 54.9(5) 1_556 5_576 ?
F2C Cs3 F1A 54.9(5) 6_576 2_556 ?
F2C Cs3 F1A 46.5(5) 1_556 2_556 ?
F2C Cs3 F1B 53.3(5) 1_556 5_576 ?
F2C Cs3 F1B 50.9(5) 1_556 2_556 ?
F2C Cs3 F1B 53.3(5) 6_576 2_556 ?
F2C Cs3 F1B 50.9(5) 6_576 5_576 ?
F2C Cs3 F2A 18.8(5) 1_556 1_556 ?
F2C Cs3 F2A 53.5(5) 1_556 6_576 ?
F2C Cs3 F2A 53.5(5) 6_576 1_556 ?
F2C Cs3 F2A 18.8(5) 6_576 6_576 ?
F2C Cs3 F2B 12.2(4) 1_556 1_556 ?
F2C Cs3 F2B 50.3(4) 1_556 6_576 ?
F2C Cs3 F2B 50.3(4) 6_576 1_556 ?
F2C Cs3 F2B 12.2(4) 6_576 6_576 ?
F2C Cs3 F2C 43.1(7) 6_576 1_556 ?
F2C Cs3 F2D 14.5(4) 1_556 1_556 ?
F2C Cs3 F2D 30.9(6) 1_556 6_576 ?
F2C Cs3 F2D 30.9(6) 6_576 1_556 ?
F2C Cs3 F2D 14.5(4) 6_576 6_576 ?
F2C Cs3 F3 150.3(3) 1_556 . ?
F2C Cs3 F3 150.3(3) 6_576 . ?
F2D Cs3 Cs1 81.8(3) 6_576 . ?
F2D Cs3 Cs1 81.8(3) 1_556 6_575 ?
F2D Cs3 Cs1 64.8(3) 1_556 . ?
F2D Cs3 Cs1 64.8(3) 6_576 6_575 ?
F2D Cs3 Ga2 27.8(3) 1_556 1_556 ?
F2D Cs3 Ga2 27.8(3) 6_576 1_556 ?
F2D Cs3 F1B 55.5(4) 6_576 5_576 ?
F2D Cs3 F1B 56.5(4) 6_576 2_556 ?
F2D Cs3 F1B 56.5(4) 1_556 5_576 ?
F2D Cs3 F1B 55.5(4) 1_556 2_556 ?
F2D Cs3 F2A 45.0(5) 1_556 6_576 ?
F2D Cs3 F2A 45.0(5) 6_576 1_556 ?
F2D Cs3 F2A 31.7(5) 6_576 6_576 ?
F2D Cs3 F2A 31.7(5) 1_556 1_556 ?
F2D Cs3 F2B 25.8(4) 6_576 6_576 ?
F2D Cs3 F2B 40.3(5) 1_556 6_576 ?
F2D Cs3 F2B 40.3(5) 6_576 1_556 ?
F2D Cs3 F2B 25.8(4) 1_556 1_556 ?
F2D Cs3 F2D 17.2(7) 6_576 1_556 ?
F2D Cs3 F3 150.9(3) 1_556 . ?
F2D Cs3 F3 150.9(3) 6_576 . ?
F3 Cs3 Cs1 108.893(15) . . ?
F3 Cs3 Cs1 108.893(15) . 6_575 ?
F3 Cs3 Ga2 178.63(9) . 1_556 ?
F3 Cs3 F2A 151.3(3) . 6_576 ?
F3 Cs3 F2A 151.3(3) . 1_556 ?
F5 Cs3 Cs1 54.06(8) 6_575 6_575 ?
F5 Cs3 Cs1 138.77(8) . 6_575 ?
F5 Cs3 Cs1 138.77(8) 6_575 . ?
F5 Cs3 Cs1 54.06(8) . . ?
F5 Cs3 Ga2 105.44(8) . 1_556 ?
F5 Cs3 Ga2 105.44(8) 6_575 1_556 ?
F5 Cs3 F1A 80.4(3) 6_575 5_576 ?
F5 Cs3 F1A 92.9(3) . 5_576 ?
F5 Cs3 F1A 80.4(3) . 2_556 ?
F5 Cs3 F1A 92.9(3) 6_575 2_556 ?
F5 Cs3 F1B 87.0(4) 6_575 2_556 ?
F5 Cs3 F1B 87.0(4) . 5_576 ?
F5 Cs3 F1B 83.3(4) 6_575 5_576 ?
F5 Cs3 F1B 83.3(4) . 2_556 ?
F5 Cs3 F2A 84.2(3) . 1_556 ?
F5 Cs3 F2A 84.2(3) 6_575 6_576 ?
F5 Cs3 F2A 125.2(3) . 6_576 ?
F5 Cs3 F2A 125.2(3) 6_575 1_556 ?
F5 Cs3 F2B 89.3(3) . 1_556 ?
F5 Cs3 F2B 89.3(3) 6_575 6_576 ?
F5 Cs3 F2B 129.7(3) 6_575 1_556 ?
F5 Cs3 F2B 129.7(3) . 6_576 ?
F5 Cs3 F2C 100.2(4) 6_575 6_576 ?
F5 Cs3 F2C 134.2(3) . 6_576 ?
F5 Cs3 F2C 100.2(4) . 1_556 ?
F5 Cs3 F2C 134.2(3) 6_575 1_556 ?
F5 Cs3 F2D 114.7(4) 6_575 6_576 ?
F5 Cs3 F2D 129.1(3) . 6_576 ?
F5 Cs3 F2D 114.7(4) . 1_556 ?
F5 Cs3 F2D 129.1(3) 6_575 1_556 ?
F5 Cs3 F3 75.49(10) 6_575 . ?
F5 Cs3 F3 75.49(10) . . ?
F5 Cs3 F5 90.09(15) . 6_575 ?
F10 Cs3 Cs1 56.43(8) 7_566 . ?
F10 Cs3 Cs1 56.43(8) 4_556 6_575 ?
F10 Cs3 Cs1 136.78(9) 7_566 6_575 ?
F10 Cs3 Cs1 136.78(9) 4_556 . ?
F10 Cs3 Ga2 105.05(9) 7_566 1_556 ?
F10 Cs3 Ga2 105.05(9) 4_556 1_556 ?
F10 Cs3 F1A 115.6(3) 4_556 5_576 ?
F10 Cs3 F1A 115.6(3) 7_566 2_556 ?
F10 Cs3 F1A 129.9(3) 4_556 2_556 ?
F10 Cs3 F1A 129.9(3) 7_566 5_576 ?
F10 Cs3 F1B 126.2(5) 4_556 2_556 ?
F10 Cs3 F1B 122.0(5) 4_556 5_576 ?
F10 Cs3 F1B 122.0(5) 7_566 2_556 ?
F10 Cs3 F1B 126.2(5) 7_566 5_576 ?
F10 Cs3 F2A 123.2(3) 7_566 6_576 ?
F10 Cs3 F2A 84.2(3) 4_556 6_576 ?
F10 Cs3 F2A 123.2(3) 4_556 1_556 ?
F10 Cs3 F2A 84.2(3) 7_566 1_556 ?
F10 Cs3 F2B 80.4(3) 4_556 6_576 ?
F10 Cs3 F2B 80.4(3) 7_566 1_556 ?
F10 Cs3 F2B 117.2(3) 7_566 6_576 ?
F10 Cs3 F2B 117.2(3) 4_556 1_556 ?
F10 Cs3 F2C 105.1(4) 7_566 6_576 ?
F10 Cs3 F2C 76.3(3) 4_556 6_576 ?
F10 Cs3 F2C 105.1(4) 4_556 1_556 ?
F10 Cs3 F2C 76.3(3) 7_566 1_556 ?
F10 Cs3 F2D 79.9(3) 7_566 1_556 ?
F10 Cs3 F2D 91.6(4) 7_566 6_576 ?
F10 Cs3 F2D 79.9(3) 4_556 6_576 ?
F10 Cs3 F2D 91.6(4) 4_556 1_556 ?
F10 Cs3 F3 73.97(11) 7_566 . ?
F10 Cs3 F3 73.97(11) 4_556 . ?
F10 Cs3 F5 149.39(11) 4_556 . ?
F10 Cs3 F5 84.38(11) 7_566 . ?
F10 Cs3 F5 149.39(11) 7_566 6_575 ?
F10 Cs3 F5 84.38(11) 4_556 6_575 ?
F10 Cs3 F10 85.26(17) 4_556 7_566 ?
Cs1 Cs4 Cs1 63.684(16) 7_566 1_554 ?
Cs1 Cs4 Cs1 82.41(2) 2_556 1_554 ?
Cs1 Cs4 Cs1 103.97(3) 2_556 7_566 ?
Cs1 Cs4 Cs2 83.77(3) 2_556 . ?
Cs1 Cs4 Cs5 137.98(2) 2_556 . ?
Cs1 Cs4 Ga2 131.87(3) 7_566 . ?
Cs1 Cs4 Ga2 69.50(3) 2_556 . ?
Cs2 Cs4 Cs1 139.243(19) . 1_554 ?
Cs2 Cs4 Cs1 157.062(17) . 7_566 ?
Cs2 Cs4 Ga2 71.05(4) . . ?
Cs5 Cs4 Cs1 103.67(4) . 7_566 ?
Cs5 Cs4 Cs1 82.22(3) . 1_554 ?
Cs5 Cs4 Cs2 82.93(4) . . ?
Cs5 Cs4 Ga2 68.49(4) . . ?
Ga2 Cs4 Cs1 68.19(3) . 1_554 ?
F1A Cs4 Cs1 156.3(3) . 7_566 ?
F1A Cs4 Cs1 93.7(3) . 1_554 ?
F1A Cs4 Cs1 63.6(3) . 2_556 ?
F1A Cs4 Cs2 46.1(3) . . ?
F1A Cs4 Cs5 78.7(3) . . ?
F1A Cs4 Ga2 26.7(3) . . ?
F1A Cs4 F1B 10.3(4) . . ?
F1A Cs4 F1B 12.8(4) . 6_575 ?
F1A Cs4 F2A 36.9(5) . 2 ?
F1A Cs4 F2A 51.1(5) . . ?
F1A Cs4 F2B 32.6(4) . 2 ?
F1A Cs4 F2B 53.1(4) . . ?
F1A Cs4 F2D 47.5(4) . . ?
F1A Cs4 F6 154.1(3) . 7_566 ?
F1B Cs4 Cs1 95.6(2) 6_575 1_554 ?
F1B Cs4 Cs1 158.7(2) 6_575 7_566 ?
F1B Cs4 Cs1 76.4(3) 6_575 2_556 ?
F1B Cs4 Cs1 158.4(3) . 7_566 ?
F1B Cs4 Cs1 94.9(3) . 1_554 ?
F1B Cs4 Cs1 73.9(4) . 2_556 ?
F1B Cs4 Cs2 44.4(3) . . ?
F1B Cs4 Cs2 43.8(2) 6_575 . ?
F1B Cs4 Cs5 66.5(3) 6_575 . ?
F1B Cs4 Cs5 68.8(4) . . ?
F1B Cs4 Ga2 26.8(3) . . ?
F1B Cs4 Ga2 27.8(3) 6_575 . ?
F1B Cs4 F1B 2.6(5) . 6_575 ?
F1B Cs4 F2A 43.9(5) . 2 ?
F1B Cs4 F2A 53.4(4) . . ?
F1B Cs4 F2B 42.9(4) 6_575 2 ?
F1B Cs4 F2B 52.7(4) . . ?
F1B Cs4 F2B 40.6(4) . 2 ?
F1B Cs4 F2D 41.6(4) . . ?
F1B Cs4 F6 153.6(3) . 7_566 ?
F2A Cs4 Cs1 42.6(3) . 1_554 ?
F2A Cs4 Cs1 119.9(4) 2 7_566 ?
F2A Cs4 Cs1 62.8(4) 2 1_554 ?
F2A Cs4 Cs1 64.7(4) . 2_556 ?
F2A Cs4 Cs1 105.8(3) . 7_566 ?
F2A Cs4 Cs1 44.2(3) 2 2_556 ?
F2A Cs4 Cs2 80.8(4) 2 . ?
F2A Cs4 Cs2 97.0(3) . . ?
F2A Cs4 Cs5 94.3(3) 2 . ?
F2A Cs4 Cs5 77.7(4) . . ?
F2A Cs4 Ga2 26.9(3) 2 . ?
F2A Cs4 Ga2 26.9(3) . . ?
F2A Cs4 F1B 46.2(5) 2 6_575 ?
F2A Cs4 F1B 54.6(4) . 6_575 ?
F2A Cs4 F2A 24.9(7) . 2 ?
F2A Cs4 F2B 6.1(4) 2 2 ?
F2A Cs4 F2B 30.5(4) . 2 ?
F2A Cs4 F6 154.2(4) 2 7_566 ?
F2A Cs4 F6 153.0(4) . 7_566 ?
F2B Cs4 Cs1 105.7(3) . 7_566 ?
F2B Cs4 Cs1 76.5(4) . 2_556 ?
F2B Cs4 Cs1 124.9(2) 2 7_566 ?
F2B Cs4 Cs1 42.0(2) 2 2_556 ?
F2B Cs4 Cs1 42.4(3) . 1_554 ?
F2B Cs4 Cs1 68.9(2) 2 1_554 ?
F2B Cs4 Cs2 97.1(3) . . ?
F2B Cs4 Cs2 75.2(2) 2 . ?
F2B Cs4 Cs5 65.9(4) . . ?
F2B Cs4 Cs5 96.0(2) 2 . ?
F2B Cs4 Ga2 27.6(2) 2 . ?
F2B Cs4 Ga2 26.5(3) . . ?
F2B Cs4 F1B 53.3(4) . 6_575 ?
F2B Cs4 F2A 11.9(4) . . ?
F2B Cs4 F2A 34.9(5) . 2 ?
F2B Cs4 F2B 39.8(5) . 2 ?
F2B Cs4 F2D 25.6(4) . . ?
F2B Cs4 F6 152.7(3) . 7_566 ?
F2C Cs4 Cs1 109.5(3) . 7_566 ?
F2C Cs4 Cs1 87.3(4) . 2_556 ?
F2C Cs4 Cs1 49.1(4) . 1_554 ?
F2C Cs4 Cs2 92.2(3) . . ?
F2C Cs4 Cs5 53.7(4) . . ?
F2C Cs4 Ga2 26.7(3) . . ?
F2C Cs4 F1A 52.5(4) . . ?
F2C Cs4 F1B 49.3(4) . . ?
F2C Cs4 F1B 49.2(4) . 6_575 ?
F2C Cs4 F2A 43.9(5) . 2 ?
F2C Cs4 F2A 24.0(5) . . ?
F2C Cs4 F2B 12.5(4) . . ?
F2C Cs4 F2B 47.8(4) . 2 ?
F2C Cs4 F2D 13.9(4) . . ?
F2C Cs4 F6 152.0(3) . 7_566 ?
F2D Cs4 Cs1 94.6(3) . 2_556 ?
F2D Cs4 Cs1 62.0(3) . 1_554 ?
F2D Cs4 Cs1 118.9(3) . 7_566 ?
F2D Cs4 Cs2 81.3(3) . . ?
F2D Cs4 Cs5 43.9(3) . . ?
F2D Cs4 Ga2 26.5(3) . . ?
F2D Cs4 F1B 40.8(4) . 6_575 ?
F2D Cs4 F2A 35.8(5) . . ?
F2D Cs4 F2A 50.5(5) . 2 ?
F2D Cs4 F2B 52.9(4) . 2 ?
F2D Cs4 F6 152.0(3) . 7_566 ?
F4 Cs4 Cs1 110.69(10) . 7_566 ?
F4 Cs4 Cs1 136.69(10) . 2_556 ?
F4 Cs4 Cs1 136.21(10) . 1_554 ?
F4 Cs4 Cs2 54.66(10) . . ?
F4 Cs4 Cs5 55.95(10) . . ?
F4 Cs4 Ga2 103.10(10) . . ?
F4 Cs4 F1A 90.4(3) . . ?
F4 Cs4 F1B 82.5(4) . . ?
F4 Cs4 F1B 80.2(3) . 6_575 ?
F4 Cs4 F2A 126.4(4) . 2 ?
F4 Cs4 F2A 125.8(4) . . ?
F4 Cs4 F2B 122.9(3) . 2 ?
F4 Cs4 F2B 116.4(4) . . ?
F4 Cs4 F2C 104.2(4) . . ?
F4 Cs4 F2D 90.8(4) . . ?
F4 Cs4 F6 76.31(12) . 7_566 ?
F4 Cs4 F7 88.52(13) . . ?
F4 Cs4 F8 154.76(12) . . ?
F4 Cs4 F9 87.67(13) . 8_565 ?
F6 Cs4 Cs1 111.85(7) 7_566 2_556 ?
F6 Cs4 Cs1 111.29(7) 7_566 1_554 ?
F6 Cs4 Cs1 47.61(7) 7_566 7_566 ?
F6 Cs4 Cs2 109.45(7) 7_566 . ?
F6 Cs4 Cs5 110.17(8) 7_566 . ?
F6 Cs4 Ga2 178.56(7) 7_566 . ?
F6 Cs4 F1B 152.5(3) 7_566 6_575 ?
F6 Cs4 F2B 153.7(2) 7_566 2 ?
F7 Cs4 Cs1 55.63(9) . 2_556 ?
F7 Cs4 Cs1 135.22(9) . 1_554 ?
F7 Cs4 Cs1 108.52(8) . 7_566 ?
F7 Cs4 Cs2 57.84(8) . . ?
F7 Cs4 Cs5 138.85(8) . . ?
F7 Cs4 Ga2 105.53(9) . . ?
F7 Cs4 F1A 81.9(3) . . ?
F7 Cs4 F1B 89.5(3) . 6_575 ?
F7 Cs4 F1B 88.3(3) . . ?
F7 Cs4 F2A 91.3(4) . 2 ?
F7 Cs4 F2A 116.0(4) . . ?
F7 Cs4 F2B 126.0(3) . . ?
F7 Cs4 F2B 86.2(3) . 2 ?
F7 Cs4 F2C 131.9(3) . . ?
F7 Cs4 F2D 129.3(3) . . ?
F7 Cs4 F6 75.80(11) . 7_566 ?
F7 Cs4 F8 85.81(12) . . ?
F7 Cs4 F9 153.24(11) . 8_565 ?
F8 Cs4 Cs1 54.93(9) . 1_554 ?
F8 Cs4 Cs1 48.95(8) . 7_566 ?
F8 Cs4 Cs1 55.63(8) . 2_556 ?
F8 Cs4 Cs2 137.33(9) . . ?
F8 Cs4 Cs5 135.22(9) . . ?
F8 Cs4 Ga2 102.12(9) . . ?
F8 Cs4 F1A 113.0(3) . . ?
F8 Cs4 F1B 121.8(4) . . ?
F8 Cs4 F1B 124.2(3) . 6_575 ?
F8 Cs4 F2A 78.4(4) . 2 ?
F8 Cs4 F2A 78.4(4) . . ?
F8 Cs4 F2B 86.5(3) . . ?
F8 Cs4 F2B 81.3(3) . 2 ?
F8 Cs4 F2C 97.8(4) . . ?
F8 Cs4 F2D 111.7(4) . . ?
F8 Cs4 F6 78.45(11) . 7_566 ?
F8 Cs4 F9 86.43(12) . 8_565 ?
F9 Cs4 Cs1 135.41(9) 8_565 2_556 ?
F9 Cs4 Cs1 54.81(9) 8_565 1_554 ?
F9 Cs4 Cs1 49.06(8) 8_565 7_566 ?
F9 Cs4 Cs2 136.09(8) 8_565 . ?
F9 Cs4 Cs5 55.23(8) 8_565 . ?
F9 Cs4 Ga2 101.13(9) 8_565 . ?
F9 Cs4 F1A 124.6(3) 8_565 . ?
F9 Cs4 F1B 115.9(3) 8_565 6_575 ?
F9 Cs4 F1B 117.4(3) 8_565 . ?
F9 Cs4 F2A 87.3(4) 8_565 . ?
F9 Cs4 F2A 112.1(4) 8_565 2 ?
F9 Cs4 F2B 78.9(3) 8_565 . ?
F9 Cs4 F2B 117.8(3) 8_565 2 ?
F9 Cs4 F2C 74.5(3) 8_565 . ?
F9 Cs4 F2D 77.2(3) 8_565 . ?
F9 Cs4 F6 77.56(11) 8_565 7_566 ?
Cs3 Cs5 Cs3 115.52(3) 1_554 5_676 ?
Cs4 Cs5 Cs3 91.68(3) 6_575 1_554 ?
Cs4 Cs5 Cs3 91.68(3) . 1_554 ?
Cs4 Cs5 Cs3 127.82(2) 6_575 5_676 ?
Cs4 Cs5 Cs3 127.82(2) . 5_676 ?
Cs4 Cs5 Cs4 92.10(4) 6_575 . ?
Ga1 Cs5 Cs3 73.85(2) 3 1_554 ?
Ga1 Cs5 Cs3 73.85(2) 7_565 1_554 ?
Ga1 Cs5 Cs3 72.136(17) 3 5_676 ?
Ga1 Cs5 Cs3 72.136(18) 7_565 5_676 ?
Ga1 Cs5 Cs4 74.57(4) 3 6_575 ?
Ga1 Cs5 Cs4 159.70(2) 7_565 6_575 ?
Ga1 Cs5 Cs4 74.57(4) 7_565 . ?
Ga1 Cs5 Cs4 159.70(2) 3 . ?
Ga1 Cs5 Ga1 113.49(4) 7_565 3 ?
Ga3 Cs5 Cs3 158.16(2) . 1_554 ?
Ga3 Cs5 Cs3 86.32(3) . 5_676 ?
Ga3 Cs5 Cs4 73.44(2) . . ?
Ga3 Cs5 Cs4 73.44(2) . 6_575 ?
Ga3 Cs5 Ga1 115.72(2) . 7_565 ?
Ga3 Cs5 Ga1 115.72(2) . 3 ?
F2C Cs5 Cs3 47.5(3) 6_575 1_554 ?
F2C Cs5 Cs3 151.9(3) 6_575 5_676 ?
F2C Cs5 Cs3 151.9(3) . 5_676 ?
F2C Cs5 Cs3 47.5(3) . 1_554 ?
F2C Cs5 Cs4 78.9(3) . 6_575 ?
F2C Cs5 Cs4 47.4(3) 6_575 6_575 ?
F2C Cs5 Cs4 47.4(3) . . ?
F2C Cs5 Cs4 78.9(3) 6_575 . ?
F2C Cs5 Ga1 113.8(3) . 3 ?
F2C Cs5 Ga1 80.8(3) . 7_565 ?
F2C Cs5 Ga1 80.8(3) 6_575 3 ?
F2C Cs5 Ga1 113.8(3) 6_575 7_565 ?
F2C Cs5 Ga3 112.6(3) . . ?
F2C Cs5 Ga3 112.6(3) 6_575 . ?
F2C Cs5 F2C 39.4(6) . 6_575 ?
F2C Cs5 F4 88.0(3) 6_575 6_575 ?
F2C Cs5 F4 103.6(3) . 6_575 ?
F2C Cs5 F4 88.0(3) . . ?
F2C Cs5 F4 103.6(3) 6_575 . ?
F2C Cs5 F9 65.6(3) . 8_565 ?
F2C Cs5 F9 104.8(3) 6_575 8_565 ?
F2C Cs5 F9 65.6(3) 6_575 3 ?
F2C Cs5 F9 104.8(3) . 3 ?
F2C Cs5 F10 89.6(3) 6_575 7_565 ?
F2C Cs5 F10 89.6(3) . 4 ?
F2C Cs5 F10 66.5(3) . 7_565 ?
F2C Cs5 F10 66.5(3) 6_575 4 ?
F2D Cs5 Cs3 161.7(4) 6_575 5_676 ?
F2D Cs5 Cs3 161.7(4) . 5_676 ?
F2D Cs5 Cs3 49.4(4) 6_575 1_554 ?
F2D Cs5 Cs3 49.4(4) . 1_554 ?
F2D Cs5 Cs4 52.2(4) . . ?
F2D Cs5 Cs4 67.9(4) . 6_575 ?
F2D Cs5 Cs4 52.2(4) 6_575 6_575 ?
F2D Cs5 Cs4 67.9(4) 6_575 . ?
F2D Cs5 Ga1 91.9(4) . 7_565 ?
F2D Cs5 Ga1 91.9(4) 6_575 3 ?
F2D Cs5 Ga1 107.8(4) 6_575 7_565 ?
F2D Cs5 Ga1 107.8(4) . 3 ?
F2D Cs5 Ga3 109.2(4) . . ?
F2D Cs5 Ga3 109.2(4) 6_575 . ?
F2D Cs5 F2C 29.5(5) 6_575 . ?
F2D Cs5 F2C 29.5(5) . 6_575 ?
F2D Cs5 F2C 11.2(4) 6_575 6_575 ?
F2D Cs5 F2C 11.2(4) . . ?
F2D Cs5 F2D 18.8(7) . 6_575 ?
F2D Cs5 F3 137.3(4) . 5_676 ?
F2D Cs5 F3 137.3(4) 6_575 5_676 ?
F2D Cs5 F4 88.2(4) 6_575 6_575 ?
F2D Cs5 F4 95.7(4) . 6_575 ?
F2D Cs5 F4 95.7(4) 6_575 . ?
F2D Cs5 F4 88.2(4) . . ?
F2D Cs5 F9 95.1(4) . 3 ?
F2D Cs5 F9 95.1(4) 6_575 8_565 ?
F2D Cs5 F9 76.4(4) 6_575 3 ?
F2D Cs5 F9 76.4(4) . 8_565 ?
F2D Cs5 F10 135.1(4) 6_575 8_565 ?
F2D Cs5 F10 75.8(4) 6_575 4 ?
F2D Cs5 F10 86.9(4) 6_575 7_565 ?
F2D Cs5 F10 135.1(4) . 3 ?
F2D Cs5 F10 75.8(4) . 7_565 ?
F2D Cs5 F10 119.8(4) 6_575 3 ?
F2D Cs5 F10 119.8(4) . 8_565 ?
F2D Cs5 F10 86.9(4) . 4 ?
F3 Cs5 Cs3 173.13(9) 5_676 1_554 ?
F3 Cs5 Cs3 57.61(10) 5_676 5_676 ?
F3 Cs5 Cs4 93.09(7) 5_676 . ?
F3 Cs5 Cs4 93.09(7) 5_676 6_575 ?
F3 Cs5 Ga1 102.68(5) 5_676 3 ?
F3 Cs5 Ga1 102.68(5) 5_676 7_565 ?
F3 Cs5 Ga3 28.71(9) 5_676 . ?
F3 Cs5 F2C 138.5(3) 5_676 . ?
F3 Cs5 F2C 138.5(3) 5_676 6_575 ?
F3 Cs5 F4 50.50(11) 5_676 6_575 ?
F3 Cs5 F4 50.50(11) 5_676 . ?
F3 Cs5 F9 97.73(8) 5_676 3 ?
F3 Cs5 F9 97.73(8) 5_676 8_565 ?
F3 Cs5 F10 81.55(10) 5_676 8_565 ?
F3 Cs5 F10 81.55(10) 5_676 3 ?
F3 Cs5 F10 130.25(9) 5_676 4 ?
F3 Cs5 F10 130.25(9) 5_676 7_565 ?
F4 Cs5 Cs3 135.28(7) 6_575 1_554 ?
F4 Cs5 Cs3 135.28(7) . 1_554 ?
F4 Cs5 Cs3 102.51(8) . 5_676 ?
F4 Cs5 Cs3 102.51(8) 6_575 5_676 ?
F4 Cs5 Cs4 44.75(6) 6_575 6_575 ?
F4 Cs5 Cs4 82.26(8) . 6_575 ?
F4 Cs5 Cs4 44.75(6) . . ?
F4 Cs5 Cs4 82.26(8) 6_575 . ?
F4 Cs5 Ga1 143.66(6) 6_575 7_565 ?
F4 Cs5 Ga1 97.88(8) 6_575 3 ?
F4 Cs5 Ga1 97.88(8) . 7_565 ?
F4 Cs5 Ga1 143.66(6) . 3 ?
F4 Cs5 Ga3 28.96(6) . . ?
F4 Cs5 Ga3 28.96(6) 6_575 . ?
F4 Cs5 F4 47.12(14) . 6_575 ?
F4 Cs5 F10 165.88(10) . 4 ?
F4 Cs5 F10 165.88(10) 6_575 7_565 ?
F4 Cs5 F10 120.34(10) 6_575 4 ?
F4 Cs5 F10 120.34(10) . 7_565 ?
F9 Cs5 Cs3 82.06(7) 3 1_554 ?
F9 Cs5 Cs3 92.27(7) 3 5_676 ?
F9 Cs5 Cs3 92.27(7) 8_565 5_676 ?
F9 Cs5 Cs3 82.06(8) 8_565 1_554 ?
F9 Cs5 Cs4 46.10(6) 3 6_575 ?
F9 Cs5 Cs4 137.07(7) 8_565 6_575 ?
F9 Cs5 Cs4 46.10(6) 8_565 . ?
F9 Cs5 Cs4 137.07(7) 3 . ?
F9 Cs5 Ga1 141.18(7) 8_565 3 ?
F9 Cs5 Ga1 28.73(6) 3 3 ?
F9 Cs5 Ga1 28.73(6) 8_565 7_565 ?
F9 Cs5 Ga1 141.18(7) 3 7_565 ?
F9 Cs5 Ga3 97.85(7) 8_565 . ?
F9 Cs5 Ga3 97.85(7) 3 . ?
F9 Cs5 F4 73.45(10) 8_565 . ?
F9 Cs5 F4 73.45(10) 3 6_575 ?
F9 Cs5 F4 120.45(10) 8_565 6_575 ?
F9 Cs5 F4 120.45(10) 3 . ?
F9 Cs5 F9 163.91(15) 8_565 3 ?
F9 Cs5 F10 47.04(9) 8_565 7_565 ?
F9 Cs5 F10 118.00(9) 8_565 4 ?
F9 Cs5 F10 118.00(9) 3 7_565 ?
F9 Cs5 F10 47.04(9) 3 4 ?
F10 Cs5 Cs3 45.52(6) 4 1_554 ?
F10 Cs5 Cs3 44.46(7) 8_565 5_676 ?
F10 Cs5 Cs3 85.89(7) 7_565 5_676 ?
F10 Cs5 Cs3 93.21(8) 3 1_554 ?
F10 Cs5 Cs3 45.52(6) 7_565 1_554 ?
F10 Cs5 Cs3 93.21(8) 8_565 1_554 ?
F10 Cs5 Cs3 85.89(7) 4 5_676 ?
F10 Cs5 Cs3 44.46(7) 3 5_676 ?
F10 Cs5 Cs4 136.54(6) 7_565 6_575 ?
F10 Cs5 Cs4 93.76(8) 3 6_575 ?
F10 Cs5 Cs4 83.63(7) 4 6_575 ?
F10 Cs5 Cs4 136.54(6) 4 . ?
F10 Cs5 Cs4 172.26(7) 3 . ?
F10 Cs5 Cs4 83.63(7) 7_565 . ?
F10 Cs5 Cs4 172.26(7) 8_565 6_575 ?
F10 Cs5 Cs4 93.76(8) 8_565 . ?
F10 Cs5 Ga1 101.05(9) 8_565 3 ?
F10 Cs5 Ga1 95.49(7) 7_565 3 ?
F10 Cs5 Ga1 28.78(6) 4 3 ?
F10 Cs5 Ga1 27.99(6) 8_565 7_565 ?
F10 Cs5 Ga1 95.49(8) 4 7_565 ?
F10 Cs5 Ga1 101.05(9) 3 7_565 ?
F10 Cs5 Ga1 28.78(6) 7_565 7_565 ?
F10 Cs5 Ga1 27.99(6) 3 3 ?
F10 Cs5 Ga3 143.54(6) 7_565 . ?
F10 Cs5 Ga3 143.54(6) 4 . ?
F10 Cs5 Ga3 103.44(8) 3 . ?
F10 Cs5 Ga3 103.44(8) 8_565 . ?
F10 Cs5 F2C 139.0(3) 3 . ?
F10 Cs5 F2C 108.8(3) 3 6_575 ?
F10 Cs5 F2C 139.0(3) 8_565 6_575 ?
F10 Cs5 F2C 108.8(3) 8_565 . ?
F10 Cs5 F4 131.28(10) 8_565 6_575 ?
F10 Cs5 F4 131.28(10) 3 . ?
F10 Cs5 F4 98.39(11) 3 6_575 ?
F10 Cs5 F4 98.39(11) 8_565 . ?
F10 Cs5 F9 128.84(10) 3 8_565 ?
F10 Cs5 F9 49.80(9) 8_565 8_565 ?
F10 Cs5 F9 128.84(10) 8_565 3 ?
F10 Cs5 F9 49.80(9) 3 3 ?
F10 Cs5 F10 79.97(15) 3 8_565 ?
F10 Cs5 F10 49.42(12) 8_565 7_565 ?
F10 Cs5 F10 95.54(10) 8_565 4 ?
F10 Cs5 F10 95.54(10) 3 7_565 ?
F10 Cs5 F10 71.08(13) 7_565 4 ?
F10 Cs5 F10 49.42(12) 3 4 ?
Cs1 Cs6 Cs4 52.80(3) 2_556 . ?
Cs2 Cs6 Cs1 170.632(13) 7_566 2_556 ?
Cs2 Cs6 Cs4 54.479(16) 7_566 7_566 ?
Cs2 Cs6 Cs4 132.22(3) 7_566 . ?
Cs4 Cs6 Cs1 132.921(17) 7_566 2_556 ?
Cs4 Cs6 Cs4 117.358(18) 7_566 . ?
Ga1 Cs6 Cs1 55.06(2) . 2_556 ?
Ga1 Cs6 Cs2 117.45(2) . 7_566 ?
Ga1 Cs6 Cs4 67.51(2) . . ?
Ga1 Cs6 Cs4 171.931(15) . 7_566 ?
Ga3 Cs6 Cs1 120.14(3) 3_445 2_556 ?
Ga3 Cs6 Cs2 54.61(3) 3_445 7_566 ?
Ga3 Cs6 Cs4 172.894(12) 3_445 . ?
Ga3 Cs6 Cs4 67.444(18) 3_445 7_566 ?
Ga3 Cs6 Ga1 108.39(2) 3_445 . ?
Ga4 Cs6 Cs1 55.32(3) . 2_556 ?
Ga4 Cs6 Cs1 128.53(2) 7_566 2_556 ?
Ga4 Cs6 Cs2 57.23(2) 7_566 7_566 ?
Ga4 Cs6 Cs2 132.32(3) . 7_566 ?
Ga4 Cs6 Cs4 68.10(2) 7_566 7_566 ?
Ga4 Cs6 Cs4 77.86(2) . 7_566 ?
Ga4 Cs6 Cs4 68.30(4) . . ?
Ga4 Cs6 Cs4 75.73(2) 7_566 . ?
Ga4 Cs6 Ga1 108.45(2) 7_566 . ?
Ga4 Cs6 Ga1 110.19(2) . . ?
Ga4 Cs6 Ga3 108.97(4) . 3_445 ?
Ga4 Cs6 Ga3 111.32(2) 7_566 3_445 ?
Ga4 Cs6 Ga4 109.51(2) . 7_566 ?
F3 Cs6 Cs1 129.10(9) 7_566 2_556 ?
F3 Cs6 Cs2 42.24(9) 7_566 7_566 ?
F3 Cs6 Cs4 153.70(8) 7_566 . ?
F3 Cs6 Cs4 81.06(9) 7_566 7_566 ?
F3 Cs6 Ga1 92.27(9) 7_566 . ?
F3 Cs6 Ga3 28.12(8) 7_566 3_445 ?
F3 Cs6 Ga4 137.06(8) 7_566 . ?
F3 Cs6 Ga4 96.35(9) 7_566 7_566 ?
F3 Cs6 F4 47.26(11) 7_566 8_465 ?
F3 Cs6 F6 121.43(10) 7_566 7_566 ?
F3 Cs6 F8 117.01(11) 7_566 . ?
F3 Cs6 F9 88.73(11) 7_566 . ?
F3 Cs6 F10 70.64(11) 7_566 . ?
F4 Cs6 Cs1 131.04(8) 7_566 2_556 ?
F4 Cs6 Cs1 92.67(7) 8_465 2_556 ?
F4 Cs6 Cs2 81.86(7) 8_465 7_566 ?
F4 Cs6 Cs2 48.74(8) 7_566 7_566 ?
F4 Cs6 Cs4 40.32(6) 7_566 7_566 ?
F4 Cs6 Cs4 85.06(7) 8_465 7_566 ?
F4 Cs6 Cs4 156.44(6) 7_566 . ?
F4 Cs6 Cs4 145.46(6) 8_465 . ?
F4 Cs6 Ga1 93.78(8) 8_465 . ?
F4 Cs6 Ga1 135.68(7) 7_566 . ?
F4 Cs6 Ga3 27.48(6) 8_465 3_445 ?
F4 Cs6 Ga3 27.31(6) 7_566 3_445 ?
F4 Cs6 Ga4 94.80(8) 7_566 . ?
F4 Cs6 Ga4 95.95(8) 7_566 7_566 ?
F4 Cs6 Ga4 138.80(6) 8_465 7_566 ?
F4 Cs6 Ga4 93.72(8) 8_465 . ?
F4 Cs6 F3 47.64(11) 7_566 7_566 ?
F4 Cs6 F4 47.20(12) 7_566 8_465 ?
F4 Cs6 F5 92.56(10) 7_566 7_566 ?
F4 Cs6 F6 121.66(9) 7_566 7_566 ?
F4 Cs6 F6 166.95(8) 8_465 7_566 ?
F4 Cs6 F8 162.85(8) 7_566 . ?
F4 Cs6 F8 118.37(9) 8_465 . ?
F4 Cs6 F9 71.80(9) 8_465 . ?
F4 Cs6 F9 118.62(9) 7_566 . ?
F4 Cs6 F10 90.59(11) 8_465 . ?
F4 Cs6 F10 118.15(10) 7_566 . ?
F5 Cs6 Cs1 136.15(7) 7_566 2_556 ?
F5 Cs6 Cs2 44.32(7) 7_566 7_566 ?
F5 Cs6 Cs4 89.92(7) 7_566 . ?
F5 Cs6 Cs4 81.37(7) 7_566 7_566 ?
F5 Cs6 Ga1 92.43(7) 7_566 . ?
F5 Cs6 Ga3 96.13(7) 7_566 3_445 ?
F5 Cs6 Ga4 137.71(6) 7_566 . ?
F5 Cs6 Ga4 28.21(6) 7_566 7_566 ?
F5 Cs6 F3 73.69(10) 7_566 7_566 ?
F5 Cs6 F4 120.78(10) 7_566 8_465 ?
F5 Cs6 F6 47.84(9) 7_566 7_566 ?
F5 Cs6 F8 88.91(10) 7_566 . ?
F5 Cs6 F9 117.13(9) 7_566 . ?
F5 Cs6 F10 70.95(8) 7_566 . ?
F6 Cs6 Cs1 100.37(7) 7_566 2_556 ?
F6 Cs6 Cs1 43.44(7) 2_556 2_556 ?
F6 Cs6 Cs1 84.28(7) . 2_556 ?
F6 Cs6 Cs2 103.23(7) . 7_566 ?
F6 Cs6 Cs2 139.18(7) 2_556 7_566 ?
F6 Cs6 Cs2 85.14(7) 7_566 7_566 ?
F6 Cs6 Cs4 48.77(6) . 7_566 ?
F6 Cs6 Cs4 82.03(7) 2_556 . ?
F6 Cs6 Cs4 87.13(7) . . ?
F6 Cs6 Cs4 92.99(7) 2_556 7_566 ?
F6 Cs6 Cs4 47.57(6) 7_566 . ?
F6 Cs6 Cs4 86.49(6) 7_566 7_566 ?
F6 Cs6 Ga1 139.28(6) . . ?
F6 Cs6 Ga1 94.13(7) 2_556 . ?
F6 Cs6 Ga1 93.20(6) 7_566 . ?
F6 Cs6 Ga3 92.67(7) 2_556 3_445 ?
F6 Cs6 Ga3 93.03(7) . 3_445 ?
F6 Cs6 Ga3 139.48(6) 7_566 3_445 ?
F6 Cs6 Ga4 29.14(6) 2_556 . ?
F6 Cs6 Ga4 94.46(7) . 7_566 ?
F6 Cs6 Ga4 29.09(6) . . ?
F6 Cs6 Ga4 94.20(7) 7_566 . ?
F6 Cs6 Ga4 28.16(6) 7_566 7_566 ?
F6 Cs6 Ga4 138.64(6) 2_556 7_566 ?
F6 Cs6 F3 117.42(10) 2_556 7_566 ?
F6 Cs6 F3 118.77(11) . 7_566 ?
F6 Cs6 F4 70.21(10) 2_556 8_465 ?
F6 Cs6 F4 89.96(11) . 8_465 ?
F6 Cs6 F4 71.37(10) . 7_566 ?
F6 Cs6 F4 90.75(11) 2_556 7_566 ?
F6 Cs6 F5 166.79(8) 2_556 7_566 ?
F6 Cs6 F5 119.94(9) . 7_566 ?
F6 Cs6 F6 91.92(10) . 7_566 ?
F6 Cs6 F6 120.22(4) 2_556 7_566 ?
F6 Cs6 F6 49.52(11) . 2_556 ?
F6 Cs6 F7 120.91(9) 2_556 7_566 ?
F6 Cs6 F7 71.73(9) . 7_566 ?
F6 Cs6 F8 122.21(9) . . ?
F6 Cs6 F8 91.70(10) 2_556 . ?
F6 Cs6 F8 71.09(8) 7_566 . ?
F6 Cs6 F9 117.68(9) 7_566 . ?
F6 Cs6 F9 121.36(9) . . ?
F6 Cs6 F9 71.99(9) 2_556 . ?
F6 Cs6 F10 166.45(8) . . ?
F6 Cs6 F10 90.58(9) 7_566 . ?
F6 Cs6 F10 118.36(9) 2_556 . ?
F7 Cs6 Cs1 48.57(8) . 2_556 ?
F7 Cs6 Cs1 137.28(7) 7_566 2_556 ?
F7 Cs6 Cs2 51.66(7) 7_566 7_566 ?
F7 Cs6 Cs2 140.78(8) . 7_566 ?
F7 Cs6 Cs4 39.89(6) . . ?
F7 Cs6 Cs4 92.67(7) . 7_566 ?
F7 Cs6 Cs4 90.31(7) 7_566 . ?
F7 Cs6 Cs4 40.88(6) 7_566 7_566 ?
F7 Cs6 Ga1 94.82(7) . . ?
F7 Cs6 Ga1 136.03(6) 7_566 . ?
F7 Cs6 Ga3 137.66(6) . 3_445 ?
F7 Cs6 Ga3 96.49(7) 7_566 3_445 ?
F7 Cs6 Ga4 27.58(6) 7_566 7_566 ?
F7 Cs6 Ga4 28.69(6) . . ?
F7 Cs6 Ga4 93.15(7) . 7_566 ?
F7 Cs6 Ga4 94.31(7) 7_566 . ?
F7 Cs6 F3 165.71(10) . 7_566 ?
F7 Cs6 F3 93.60(11) 7_566 7_566 ?
F7 Cs6 F4 120.76(10) . 7_566 ?
F7 Cs6 F4 121.28(9) 7_566 8_465 ?
F7 Cs6 F4 119.72(10) . 8_465 ?
F7 Cs6 F4 74.18(10) 7_566 7_566 ?
F7 Cs6 F5 48.30(9) 7_566 7_566 ?
F7 Cs6 F5 118.28(9) . 7_566 ?
F7 Cs6 F6 70.57(9) . 7_566 ?
F7 Cs6 F6 49.72(9) . 2_556 ?
F7 Cs6 F6 49.58(9) . . ?
F7 Cs6 F6 47.71(9) 7_566 7_566 ?
F7 Cs6 F7 89.89(10) . 7_566 ?
F7 Cs6 F8 118.50(9) 7_566 . ?
F7 Cs6 F8 72.89(9) . . ?
F7 Cs6 F9 163.18(8) 7_566 . ?
F7 Cs6 F9 91.93(10) . . ?
F7 Cs6 F10 119.07(9) 7_566 . ?
F7 Cs6 F10 119.37(9) . . ?
F8 Cs6 Cs1 48.32(7) . 2_556 ?
F8 Cs6 Cs2 128.30(7) . 7_566 ?
F8 Cs6 Cs4 156.24(6) . 7_566 ?
F8 Cs6 Cs4 40.55(6) . . ?
F8 Cs6 Ga1 27.17(6) . . ?
F8 Cs6 Ga3 135.56(6) . 3_445 ?
F8 Cs6 Ga4 95.59(7) . . ?
F8 Cs6 Ga4 93.41(7) . 7_566 ?
F8 Cs6 F9 46.73(9) . . ?
F8 Cs6 F10 46.63(9) . . ?
F9 Cs6 Cs1 43.66(7) . 2_556 ?
F9 Cs6 Cs2 127.01(7) . 7_566 ?
F9 Cs6 Cs4 80.50(7) . . ?
F9 Cs6 Cs4 155.49(6) . 7_566 ?
F9 Cs6 Ga1 27.16(6) . . ?
F9 Cs6 Ga3 93.40(7) . 3_445 ?
F9 Cs6 Ga4 135.61(6) . 7_566 ?
F9 Cs6 Ga4 95.30(7) . . ?
F9 Cs6 F10 46.46(9) . . ?
F10 Cs6 Cs1 82.17(7) . 2_556 ?
F10 Cs6 Cs2 90.25(6) . 7_566 ?
F10 Cs6 Cs4 144.73(6) . 7_566 ?
F10 Cs6 Cs4 84.75(7) . . ?
F10 Cs6 Ga1 27.21(6) . . ?
F10 Cs6 Ga3 93.69(7) . 3_445 ?
F10 Cs6 Ga4 137.40(6) . . ?
F10 Cs6 Ga4 94.02(7) . 7_566 ?
Cs1 Ga1 Cs1 65.43(2) 2_556 8_464 ?
Cs1 Ga1 Cs1 105.04(3) 2_556 7_566 ?
Cs1 Ga1 Cs1 65.43(2) 1_554 7_566 ?
Cs1 Ga1 Cs1 83.91(4) 1_554 2_556 ?
Cs1 Ga1 Cs1 167.93(3) 7_566 8_464 ?
Cs1 Ga1 Cs1 105.04(3) 1_554 8_464 ?
Cs5 Ga1 Cs1 169.495(15) 7_565 2_556 ?
Cs5 Ga1 Cs1 83.93(2) 3_445 8_464 ?
Cs5 Ga1 Cs1 106.36(2) 7_565 8_464 ?
Cs5 Ga1 Cs1 105.10(4) 3_445 2_556 ?
Cs5 Ga1 Cs1 169.495(15) 3_445 1_554 ?
Cs5 Ga1 Cs1 83.93(2) 7_565 7_566 ?
Cs5 Ga1 Cs1 106.36(2) 3_445 7_566 ?
Cs5 Ga1 Cs1 105.10(4) 7_565 1_554 ?
Cs5 Ga1 Cs5 66.51(4) 7_565 3_445 ?
F8 Ga1 Cs1 48.40(12) . 7_566 ?
F8 Ga1 Cs1 58.81(13) 2 2_556 ?
F8 Ga1 Cs1 48.40(12) 2 8_464 ?
F8 Ga1 Cs1 56.98(13) . 2_556 ?
F8 Ga1 Cs1 120.91(12) . 8_464 ?
F8 Ga1 Cs1 56.98(13) 2 1_554 ?
F8 Ga1 Cs1 120.91(12) 2 7_566 ?
F8 Ga1 Cs1 58.81(13) . 1_554 ?
F8 Ga1 Cs5 121.47(13) 2 7_565 ?
F8 Ga1 Cs5 121.47(13) . 3_445 ?
F8 Ga1 Cs5 132.31(12) . 7_565 ?
F8 Ga1 Cs5 132.31(12) 2 3_445 ?
F8 Ga1 F8 88.8(2) 2 . ?
F9 Ga1 Cs1 132.52(12) 2 2_556 ?
F9 Ga1 Cs1 132.53(12) . 1_554 ?
F9 Ga1 Cs1 121.51(14) 2 8_464 ?
F9 Ga1 Cs1 121.51(14) . 7_566 ?
F9 Ga1 Cs1 58.63(14) . 8_464 ?
F9 Ga1 Cs1 58.63(14) 2 7_566 ?
F9 Ga1 Cs1 48.63(12) 2 1_554 ?
F9 Ga1 Cs1 48.63(12) . 2_556 ?
F9 Ga1 Cs5 122.02(12) 2 3_445 ?
F9 Ga1 Cs5 56.84(12) . 3_445 ?
F9 Ga1 Cs5 122.01(12) . 7_565 ?
F9 Ga1 Cs5 56.84(12) 2 7_565 ?
F9 Ga1 F8 90.79(18) . 2 ?
F9 Ga1 F8 90.04(18) . . ?
F9 Ga1 F8 90.79(18) 2 . ?
F9 Ga1 F8 90.04(18) 2 2 ?
F9 Ga1 F9 178.8(2) . 2 ?
F10 Ga1 Cs1 121.27(13) 2 1_554 ?
F10 Ga1 Cs1 132.82(12) 2 7_566 ?
F10 Ga1 Cs1 121.81(12) . 1_554 ?
F10 Ga1 Cs1 132.83(12) . 8_464 ?
F10 Ga1 Cs1 121.26(13) . 2_556 ?
F10 Ga1 Cs1 57.87(12) 2 8_464 ?
F10 Ga1 Cs1 57.87(12) . 7_566 ?
F10 Ga1 Cs1 121.81(12) 2 2_556 ?
F10 Ga1 Cs5 58.72(13) . 7_565 ?
F10 Ga1 Cs5 48.91(12) . 3_445 ?
F10 Ga1 Cs5 48.91(12) 2 7_565 ?
F10 Ga1 Cs5 58.72(13) 2 3_445 ?
F10 Ga1 F8 178.78(18) 2 . ?
F10 Ga1 F8 178.78(18) . 2 ?
F10 Ga1 F8 90.32(17) 2 2 ?
F10 Ga1 F8 90.32(17) . . ?
F10 Ga1 F9 89.15(18) . 2 ?
F10 Ga1 F9 90.04(18) . . ?
F10 Ga1 F9 90.04(18) 2 2 ?
F10 Ga1 F9 89.15(18) 2 . ?
F10 Ga1 F10 90.6(3) . 2 ?
F2A Ga2 F2A 42.3(12) . 2 ?
F2A Ga2 F2A 180.0 6_575 2 ?
F2A Ga2 F2A 137.7(12) 2 5_575 ?
F2A Ga2 F2A 137.7(12) . 6_575 ?
F2A Ga2 F2A 180.0(13) . 5_575 ?
F2A Ga2 F2A 42.3(12) 6_575 5_575 ?
F2B Ga2 F2A 59.9(10) 5_575 6_575 ?
F2B Ga2 F2A 120.1(10) 6_575 . ?
F2B Ga2 F2A 19.9(6) 5_575 5_575 ?
F2B Ga2 F2A 59.9(10) 2 . ?
F2B Ga2 F2A 59.9(10) 6_575 5_575 ?
F2B Ga2 F2A 160.1(6) . 5_575 ?
F2B Ga2 F2A 19.9(6) . . ?
F2B Ga2 F2A 160.1(6) 6_575 2 ?
F2B Ga2 F2A 19.9(6) 6_575 6_575 ?
F2B Ga2 F2A 19.9(6) 2 2 ?
F2B Ga2 F2A 120.1(10) 2 5_575 ?
F2B Ga2 F2A 120.1(10) 5_575 2 ?
F2B Ga2 F2A 160.1(6) 2 6_575 ?
F2B Ga2 F2A 59.9(10) . 2 ?
F2B Ga2 F2A 120.1(10) . 6_575 ?
F2B Ga2 F2A 160.1(6) 5_575 . ?
F2B Ga2 F2B 78.7(11) 2 . ?
F2B Ga2 F2B 180.0 6_575 2 ?
F2B Ga2 F2B 101.3(11) 2 5_575 ?
F2B Ga2 F2B 180.0(13) 5_575 . ?
F2B Ga2 F2B 78.7(11) 6_575 5_575 ?
F2B Ga2 F2B 101.3(11) 6_575 . ?
F2D Ga2 F2A 118.1(8) 5_575 . ?
F2D Ga2 F2A 61.9(8) 2 2 ?
F2D Ga2 F2A 88.7(9) . 6_575 ?
F2D Ga2 F2A 61.9(8) . . ?
F2D Ga2 F2A 91.3(9) . 2 ?
F2D Ga2 F2A 61.9(8) 6_575 6_575 ?
F2D Ga2 F2A 118.1(8) 6_575 2 ?
F2D Ga2 F2A 91.3(9) 6_575 5_575 ?
F2D Ga2 F2A 88.7(9) 5_575 2 ?
F2D Ga2 F2A 118.1(8) 2 6_575 ?
F2D Ga2 F2A 88.7(9) 6_575 . ?
F2D Ga2 F2A 61.9(8) 5_575 5_575 ?
F2D Ga2 F2A 91.3(9) 2 . ?
F2D Ga2 F2A 118.1(8) . 5_575 ?
F2D Ga2 F2A 91.3(9) 5_575 6_575 ?
F2D Ga2 F2A 88.7(9) 2 5_575 ?
F2D Ga2 F2B 110.8(9) 2 . ?
F2D Ga2 F2B 43.3(7) 2 2 ?
F2D Ga2 F2B 69.2(9) 2 5_575 ?
F2D Ga2 F2B 136.7(7) 5_575 . ?
F2D Ga2 F2B 110.8(9) . 2 ?
F2D Ga2 F2B 43.3(7) . . ?
F2D Ga2 F2B 69.2(9) 6_575 . ?
F2D Ga2 F2B 43.3(7) 6_575 6_575 ?
F2D Ga2 F2B 69.2(9) 5_575 2 ?
F2D Ga2 F2B 136.7(7) 2 6_575 ?
F2D Ga2 F2B 110.8(9) 6_575 5_575 ?
F2D Ga2 F2B 110.8(9) 5_575 6_575 ?
F2D Ga2 F2B 43.3(7) 5_575 5_575 ?
F2D Ga2 F2B 69.2(9) . 6_575 ?
F2D Ga2 F2B 136.7(7) 6_575 2 ?
F2D Ga2 F2B 136.7(7) . 5_575 ?
F2D Ga2 F2D 27.9(11) 2 5_575 ?
F2D Ga2 F2D 180.0 5_575 . ?
F2D Ga2 F2D 180.0 6_575 2 ?
F2D Ga2 F2D 27.9(11) 6_575 . ?
F2D Ga2 F2D 152.1(11) 2 . ?
F2D Ga2 F2D 152.1(11) 6_575 5_575 ?
Cs2 Ga3 Cs2 180.0 . 5_676 ?
Cs2 Ga3 Cs5 94.72(2) . 5_676 ?
Cs2 Ga3 Cs5 85.28(2) 5_676 5_676 ?
Cs2 Ga3 Cs5 94.72(3) 5_676 . ?
Cs2 Ga3 Cs5 85.28(3) . . ?
Cs2 Ga3 Cs6 66.428(18) . 4_556 ?
Cs2 Ga3 Cs6 66.428(18) 5_676 8_565 ?
Cs2 Ga3 Cs6 113.572(18) . 8_565 ?
Cs2 Ga3 Cs6 113.572(18) 5_676 4_556 ?
Cs5 Ga3 Cs5 180.0 . 5_676 ?
Cs5 Ga3 Cs6 111.824(19) 5_676 8_565 ?
Cs5 Ga3 Cs6 68.176(18) . 8_565 ?
Cs5 Ga3 Cs6 111.824(18) . 4_556 ?
Cs5 Ga3 Cs6 68.176(19) 5_676 4_556 ?
Cs6 Ga3 Cs6 180.0 4_556 8_565 ?
F3 Ga3 Cs2 132.67(16) 5_676 . ?
F3 Ga3 Cs2 47.33(16) 5_676 5_676 ?
F3 Ga3 Cs2 47.33(16) . . ?
F3 Ga3 Cs2 132.67(16) . 5_676 ?
F3 Ga3 Cs5 132.61(16) . . ?
F3 Ga3 Cs5 47.39(16) . 5_676 ?
F3 Ga3 Cs5 47.39(16) 5_676 . ?
F3 Ga3 Cs5 132.61(16) 5_676 5_676 ?
F3 Ga3 Cs6 55.279(19) 5_676 8_565 ?
F3 Ga3 Cs6 124.721(19) 5_676 4_556 ?
F3 Ga3 Cs6 124.72(2) . 8_565 ?
F3 Ga3 Cs6 55.28(2) . 4_556 ?
F3 Ga3 F3 180.0(3) . 5_676 ?
F4 Ga3 Cs2 121.54(14) 5_676 . ?
F4 Ga3 Cs2 58.45(14) . . ?
F4 Ga3 Cs2 58.46(14) 2_656 5_676 ?
F4 Ga3 Cs2 121.54(14) 6_575 5_676 ?
F4 Ga3 Cs2 121.54(14) 2_656 . ?
F4 Ga3 Cs2 58.46(14) 5_676 5_676 ?
F4 Ga3 Cs2 121.54(14) . 5_676 ?
F4 Ga3 Cs2 58.46(14) 6_575 . ?
F4 Ga3 Cs5 58.64(14) 2_656 5_676 ?
F4 Ga3 Cs5 121.36(14) 6_575 5_676 ?
F4 Ga3 Cs5 58.64(14) 5_676 5_676 ?
F4 Ga3 Cs5 121.36(14) . 5_676 ?
F4 Ga3 Cs5 58.64(14) 6_575 . ?
F4 Ga3 Cs5 121.36(14) 2_656 . ?
F4 Ga3 Cs5 58.64(14) . . ?
F4 Ga3 Cs5 121.36(14) 5_676 . ?
F4 Ga3 Cs6 55.63(14) . 8_565 ?
F4 Ga3 Cs6 126.44(14) 2_656 4_556 ?
F4 Ga3 Cs6 53.56(14) 2_656 8_565 ?
F4 Ga3 Cs6 124.37(14) . 4_556 ?
F4 Ga3 Cs6 126.44(14) 6_575 8_565 ?
F4 Ga3 Cs6 124.37(14) 5_676 8_565 ?
F4 Ga3 Cs6 53.56(14) 6_575 4_556 ?
F4 Ga3 Cs6 55.63(14) 5_676 4_556 ?
F4 Ga3 F3 89.86(18) 2_656 5_676 ?
F4 Ga3 F3 89.86(18) 5_676 5_676 ?
F4 Ga3 F3 90.14(18) 6_575 5_676 ?
F4 Ga3 F3 90.14(18) 5_676 . ?
F4 Ga3 F3 89.86(18) . . ?
F4 Ga3 F3 90.14(18) 2_656 . ?
F4 Ga3 F3 90.14(18) . 5_676 ?
F4 Ga3 F3 89.86(18) 6_575 . ?
F4 Ga3 F4 89.6(3) 6_575 . ?
F4 Ga3 F4 180.0 5_676 . ?
F4 Ga3 F4 89.6(3) 5_676 2_656 ?
F4 Ga3 F4 90.4(3) 2_656 . ?
F4 Ga3 F4 90.4(3) 5_676 6_575 ?
F4 Ga3 F4 180.0 6_575 2_656 ?
Cs1 Ga4 Cs1 172.17(3) . 2_556 ?
Cs1 Ga4 Cs2 102.77(2) 2_556 5_576 ?
Cs1 Ga4 Cs2 102.77(2) . . ?
Cs1 Ga4 Cs2 84.02(2) . 5_576 ?
Cs1 Ga4 Cs2 84.02(2) 2_556 . ?
Cs1 Ga4 Cs6 104.69(3) 2_556 2_556 ?
Cs1 Ga4 Cs6 104.69(3) . . ?
Cs1 Ga4 Cs6 68.68(2) . 2_556 ?
Cs1 Ga4 Cs6 68.68(2) 2_556 . ?
Cs2 Ga4 Cs2 62.22(4) 5_576 . ?
Cs6 Ga4 Cs2 113.10(4) . . ?
Cs6 Ga4 Cs2 113.10(4) 2_556 5_576 ?
Cs6 Ga4 Cs2 171.091(13) 2_556 . ?
Cs6 Ga4 Cs2 171.091(12) . 5_576 ?
Cs6 Ga4 Cs6 72.58(4) 2_556 . ?
F5 Ga4 Cs1 56.32(11) . . ?
F5 Ga4 Cs1 130.66(11) . 2_556 ?
F5 Ga4 Cs1 56.32(11) 2_556 2_556 ?
F5 Ga4 Cs1 130.66(11) 2_556 . ?
F5 Ga4 Cs2 57.90(12) 2_556 . ?
F5 Ga4 Cs2 57.90(12) . 5_576 ?
F5 Ga4 Cs2 46.65(11) 2_556 5_576 ?
F5 Ga4 Cs2 46.65(11) . . ?
F5 Ga4 Cs6 125.38(13) 2_556 2_556 ?
F5 Ga4 Cs6 125.38(12) . . ?
F5 Ga4 Cs6 124.57(12) . 2_556 ?
F5 Ga4 Cs6 124.57(12) 2_556 . ?
F5 Ga4 F5 89.3(2) 2_556 . ?
F6 Ga4 Cs1 49.82(11) 2_556 2_556 ?
F6 Ga4 Cs1 49.82(11) . . ?
F6 Ga4 Cs1 123.28(11) 2_556 . ?
F6 Ga4 Cs1 123.28(11) . 2_556 ?
F6 Ga4 Cs2 121.18(12) . . ?
F6 Ga4 Cs2 133.84(11) 2_556 . ?
F6 Ga4 Cs2 121.19(12) 2_556 5_576 ?
F6 Ga4 Cs2 133.84(11) . 5_576 ?
F6 Ga4 Cs6 55.63(12) 2_556 . ?
F6 Ga4 Cs6 54.89(11) . . ?
F6 Ga4 Cs6 55.63(12) . 2_556 ?
F6 Ga4 Cs6 54.89(11) 2_556 2_556 ?
F6 Ga4 F5 90.32(16) 2_556 2_556 ?
F6 Ga4 F5 178.87(18) . 2_556 ?
F6 Ga4 F5 178.87(17) 2_556 . ?
F6 Ga4 F5 90.32(16) . . ?
F6 Ga4 F6 90.0(2) . 2_556 ?
F7 Ga4 Cs1 58.44(13) . 2_556 ?
F7 Ga4 Cs1 121.67(13) . . ?
F7 Ga4 Cs1 121.67(13) 2_556 2_556 ?
F7 Ga4 Cs1 58.44(13) 2_556 . ?
F7 Ga4 Cs2 59.14(12) 2_556 5_576 ?
F7 Ga4 Cs2 119.51(12) . 5_576 ?
F7 Ga4 Cs2 59.14(12) . . ?
F7 Ga4 Cs2 119.51(12) 2_556 . ?
F7 Ga4 Cs6 54.39(12) 2_556 2_556 ?
F7 Ga4 Cs6 126.97(12) 2_556 . ?
F7 Ga4 Cs6 54.40(12) . . ?
F7 Ga4 Cs6 126.97(12) . 2_556 ?
F7 Ga4 F5 90.21(18) . . ?
F7 Ga4 F5 90.21(18) 2_556 2_556 ?
F7 Ga4 F5 88.82(17) . 2_556 ?
F7 Ga4 F5 88.82(17) 2_556 . ?
F7 Ga4 F6 90.86(17) . 2_556 ?
F7 Ga4 F6 90.11(17) . . ?
F7 Ga4 F6 90.86(17) 2_556 . ?
F7 Ga4 F6 90.11(17) 2_556 2_556 ?
F7 Ga4 F7 178.6(2) . 2_556 ?
Cs2 F1A Cs1 104.5(5) . 2_556 ?
Cs2 F1A Cs3 84.8(4) . 5_576 ?
Cs2 F1A Cs4 83.9(4) . . ?
Cs3 F1A Cs1 69.8(3) 5_576 2_556 ?
Cs3 F1A Cs4 133.1(6) 5_576 . ?
Cs4 F1A Cs1 69.4(3) . 2_556 ?
Ga2 F1A Cs1 101.8(6) . 2_556 ?
Ga2 F1A Cs2 153.7(8) . . ?
Ga2 F1A Cs3 103.5(7) . 5_576 ?
Ga2 F1A Cs4 106.5(7) . . ?
F1A F1A Cs1 149.6(3) 6_575 2_556 ?
F1A F1A Cs2 80.8(3) 6_575 . ?
F1A F1A Cs3 81.2(3) 6_575 5_576 ?
F1A F1A Cs4 140.8(3) 6_575 . ?
F1A F1A Ga2 76.0(5) 6_575 . ?
F1B F1A Cs1 154(4) . 2_556 ?
F1B F1A Cs1 173.6(18) 6_575 2_556 ?
F1B F1A Cs2 75.6(19) 6_575 . ?
F1B F1A Cs2 75(3) . . ?
F1B F1A Cs3 135(4) . 5_576 ?
F1B F1A Cs3 116.4(19) 6_575 5_576 ?
F1B F1A Cs4 85(4) . . ?
F1B F1A Cs4 104.4(17) 6_575 . ?
F1B F1A Ga2 78.3(19) 6_575 . ?
F1B F1A Ga2 82(3) . . ?
F1B F1A F1A 56(4) . 6_575 ?
F1B F1A F1A 36.7(17) 6_575 6_575 ?
F1B F1A F1B 20(5) . 6_575 ?
Cs2 F1B Cs3 78.9(4) . 5_576 ?
Cs2 F1B Cs4 85.4(6) . . ?
Cs2 F1B Cs4 80.4(6) . 6_575 ?
Cs4 F1B Cs3 118.3(8) . 5_576 ?
Cs4 F1B Cs3 111.0(8) 6_575 5_576 ?
Cs4 F1B Cs4 124.4(5) . 6_575 ?
Ga2 F1B Cs2 166.7(12) . . ?
Ga2 F1B Cs3 90.1(5) . 5_576 ?
Ga2 F1B Cs4 106.5(10) . . ?
Ga2 F1B Cs4 97.0(10) . 6_575 ?
F1A F1B Cs2 89(2) 6_575 . ?
F1A F1B Cs2 94(3) . . ?
F1A F1B Cs3 51.9(16) 6_575 5_576 ?
F1A F1B Cs3 39(4) . 5_576 ?
F1A F1B Cs4 85(4) . . ?
F1A F1B Cs4 149(4) . 6_575 ?
F1A F1B Cs4 170(2) 6_575 . ?
F1A F1B Cs4 62.8(17) 6_575 6_575 ?
F1A F1B Ga2 78(2) 6_575 . ?
F1A F1B Ga2 82(3) . . ?
F1A F1B F1A 87(5) . 6_575 ?
F1B F1B Cs2 86.8(7) 6_575 . ?
F1B F1B Cs3 87.4(6) 6_575 5_576 ?
F1B F1B Cs4 150.9(3) 6_575 . ?
F1B F1B Cs4 26.5(3) 6_575 6_575 ?
F1B F1B Ga2 85.3(10) 6_575 . ?
F1B F1B F1A 36.7(17) 6_575 6_575 ?
F1B F1B F1A 124(4) 6_575 . ?
Cs1 F2A Cs3 73.5(4) 1_554 1_554 ?
Cs1 F2A Cs4 86.7(5) 1_554 . ?
Cs1 F2A Cs4 83.0(5) 1_554 2 ?
Cs4 F2A Cs3 112.5(6) . 1_554 ?
Cs4 F2A Cs3 109.0(5) 2 1_554 ?
Cs4 F2A Cs4 132.2(7) . 2 ?
Ga2 F2A Cs1 156.0(10) . 1_554 ?
Ga2 F2A Cs3 82.5(7) . 1_554 ?
Ga2 F2A Cs4 103.9(8) . 2 ?
Ga2 F2A Cs4 104.2(8) . . ?
F2A F2A Cs1 135.0(5) 2 1_554 ?
F2A F2A Cs3 151.3(3) 2 1_554 ?
F2A F2A Cs4 77.2(17) 2 2 ?
F2A F2A Cs4 77.9(16) 2 . ?
F2A F2A Ga2 68.9(6) 2 . ?
F2B F2A Cs1 82(2) . 1_554 ?
F2B F2A Cs3 34(2) . 1_554 ?
F2B F2A Cs4 143(3) . 2 ?
F2B F2A Cs4 80(2) . . ?
F2B F2A Ga2 79(2) . . ?
F2B F2A F2A 135(3) . 2 ?
F2B F2A F2C 15(2) . . ?
F2C F2A Cs1 92.2(12) . 1_554 ?
F2C F2A Cs3 48.3(10) . 1_554 ?
F2C F2A Cs4 156.9(14) . 2 ?
F2C F2A Cs4 69.7(11) . . ?
F2C F2A Ga2 72.4(11) . . ?
F2C F2A F2A 120(2) . 2 ?
Cs1 F2B Cs3 83.0(4) 1_554 1_554 ?
Cs1 F2B Cs4 73.6(4) 1_554 2 ?
Cs1 F2B Cs4 87.9(4) 1_554 . ?
Cs3 F2B Cs4 108.4(4) 1_554 2 ?
Cs4 F2B Cs3 130.2(6) . 1_554 ?
Cs4 F2B Cs4 115.6(5) . 2 ?
Ga2 F2B Cs1 159.4(9) . 1_554 ?
Ga2 F2B Cs3 98.5(6) . 1_554 ?
Ga2 F2B Cs4 86.6(6) . 2 ?
Ga2 F2B Cs4 106.0(6) . . ?
F2A F2B Cs1 85(2) . 1_554 ?
F2A F2B Cs3 139(3) . 1_554 ?
F2A F2B Cs4 88(3) . . ?
F2A F2B Cs4 31(2) . 2 ?
F2A F2B Ga2 81(2) . . ?
F2A F2B F2C 150(4) . . ?
F2A F2B F2D 141(3) . . ?
F2C F2B Cs1 115(2) . 1_554 ?
F2C F2B Cs3 69(2) . 1_554 ?
F2C F2B Cs4 170(2) . 2 ?
F2C F2B Cs4 71(2) . . ?
F2C F2B Ga2 85(2) . . ?
F2C F2B F2D 16.5(19) . . ?
F2D F2B Cs1 130.8(12) . 1_554 ?
F2D F2B Cs3 71.5(10) . 1_554 ?
F2D F2B Cs4 154.1(11) . 2 ?
F2D F2B Cs4 78.5(10) . . ?
F2D F2B Ga2 68.1(9) . . ?
Cs1 F2C Cs5 112.7(5) 1_554 . ?
Cs3 F2C Cs1 80.5(4) 1_554 1_554 ?
Cs3 F2C Cs5 79.2(4) 1_554 . ?
Cs4 F2C Cs1 84.5(4) . 1_554 ?
Cs4 F2C Cs3 146.1(6) . 1_554 ?
Cs4 F2C Cs5 78.9(4) . . ?
Ga2 F2C Cs1 128.4(8) . 1_554 ?
Ga2 F2C Cs3 103.3(6) . 1_554 ?
Ga2 F2C Cs4 109.9(6) . . ?
Ga2 F2C Cs5 118.6(8) . . ?
F2A F2C Cs1 63.3(11) . 1_554 ?
F2A F2C Cs3 113.0(13) . 1_554 ?
F2A F2C Cs4 86.3(11) . . ?
F2A F2C Cs5 165.1(13) . . ?
F2A F2C Ga2 68.4(11) . . ?
F2A F2C F2D 131.4(17) . 6_575 ?
F2B F2C Cs1 54(2) . 1_554 ?
F2B F2C Cs3 99(2) . 1_554 ?
F2B F2C Cs4 96(2) . . ?
F2B F2C Cs5 166(2) . . ?
F2B F2C Ga2 75(2) . . ?
F2B F2C F2A 14.7(19) . . ?
F2B F2C F2D 149(4) . . ?
F2B F2C F2D 135(3) . 6_575 ?
F2D F2C Cs1 155.9(12) 6_575 1_554 ?
F2D F2C Cs1 156(2) . 1_554 ?
F2D F2C Cs3 86(2) . 1_554 ?
F2D F2C Cs3 75.9(10) 6_575 1_554 ?
F2D F2C Cs4 97(2) . . ?
F2D F2C Cs4 112.9(10) 6_575 . ?
F2D F2C Cs5 58.1(8) 6_575 . ?
F2D F2C Cs5 44.8(19) . . ?
F2D F2C Ga2 73.9(19) . . ?
F2D F2C Ga2 63.2(10) 6_575 . ?
F2D F2C F2A 141(3) . . ?
F2D F2C F2D 17.6(13) . 6_575 ?
Cs3 F2D Cs1 69.2(4) 1_554 1_554 ?
Cs3 F2D Cs4 134.6(6) 1_554 . ?
Cs4 F2D Cs1 71.1(3) . 1_554 ?
Cs5 F2D Cs1 106.1(5) . 1_554 ?
Cs5 F2D Cs3 86.7(5) . 1_554 ?
Cs5 F2D Cs4 83.8(5) . . ?
Ga2 F2D Cs1 101.4(7) . 1_554 ?
Ga2 F2D Cs3 103.5(7) . 1_554 ?
Ga2 F2D Cs4 105.0(7) . . ?
Ga2 F2D Cs5 152.6(9) . . ?
F2B F2D Cs1 33.2(9) . 1_554 ?
F2B F2D Cs3 82.7(10) . 1_554 ?
F2B F2D Cs4 75.9(9) . . ?
F2B F2D Cs5 138.6(12) . . ?
F2B F2D Ga2 68.6(10) . . ?
F2B F2D F2C 122.0(15) . 6_575 ?
F2C F2D Cs1 136.6(11) 6_575 1_554 ?
F2C F2D Cs1 19.3(18) . 1_554 ?
F2C F2D Cs3 80(2) . 1_554 ?
F2C F2D Cs3 73.2(9) 6_575 1_554 ?
F2C F2D Cs4 151.3(12) 6_575 . ?
F2C F2D Cs4 69.5(19) . . ?
F2C F2D Cs5 92.4(10) 6_575 . ?
F2C F2D Cs5 124(2) . . ?
F2C F2D Ga2 83(2) . . ?
F2C F2D Ga2 67.3(10) 6_575 . ?
F2C F2D F2B 14.7(17) . . ?
F2C F2D F2C 133(3) . 6_575 ?
F2C F2D F2D 148(2) . 6_575 ?
F2D F2D Cs1 149.1(3) 6_575 1_554 ?
F2D F2D Cs3 81.4(3) 6_575 1_554 ?
F2D F2D Cs4 139.6(3) 6_575 . ?
F2D F2D Cs5 80.6(4) 6_575 . ?
F2D F2D Ga2 76.1(5) 6_575 . ?
F2D F2D F2B 136.3(9) 6_575 . ?
F2D F2D F2C 14.7(9) 6_575 6_575 ?
Cs2 F3 Cs3 74.45(11) . . ?
Cs2 F3 Cs5 152.41(18) . 5_676 ?
Cs2 F3 Cs6 87.17(9) . 7_566 ?
Cs2 F3 Cs6 87.17(9) . 4_556 ?
Cs5 F3 Cs3 77.96(12) 5_676 . ?
Cs5 F3 Cs6 89.68(9) 5_676 4_556 ?
Cs5 F3 Cs6 89.68(9) 5_676 7_566 ?
Cs6 F3 Cs3 83.36(8) 7_566 . ?
Cs6 F3 Cs3 83.36(8) 4_556 . ?
Cs6 F3 Cs6 166.54(16) 7_566 4_556 ?
Ga3 F3 Cs2 103.7(2) . . ?
Ga3 F3 Cs3 178.1(2) . . ?
Ga3 F3 Cs5 103.9(2) . 5_676 ?
Ga3 F3 Cs6 96.60(8) . 4_556 ?
Ga3 F3 Cs6 96.60(8) . 7_566 ?
Cs2 F4 Cs5 105.01(13) . . ?
Cs2 F4 Cs6 167.28(14) . 8_565 ?
Cs2 F4 Cs6 82.26(11) . 7_566 ?
Cs4 F4 Cs2 80.91(11) . . ?
Cs4 F4 Cs5 79.30(11) . . ?
Cs4 F4 Cs6 90.48(11) . 7_566 ?
Cs4 F4 Cs6 91.53(12) . 8_565 ?
Cs5 F4 Cs6 83.41(11) . 8_565 ?
Cs6 F4 Cs5 166.18(13) 7_566 . ?
Cs6 F4 Cs6 87.63(11) 7_566 8_565 ?
Ga3 F4 Cs2 92.33(16) . . ?
Ga3 F4 Cs4 167.4(2) . . ?
Ga3 F4 Cs5 92.40(16) . . ?
Ga3 F4 Cs6 96.89(16) . 8_565 ?
Ga3 F4 Cs6 99.12(17) . 7_566 ?
Cs1 F5 Cs2 105.33(11) . 5_576 ?
Cs1 F5 Cs6 85.62(9) . 7_566 ?
Cs2 F5 Cs1 158.97(12) . . ?
Cs2 F5 Cs2 79.90(9) . 5_576 ?
Cs2 F5 Cs6 85.93(10) . 7_566 ?
Cs3 F5 Cs1 78.67(9) . . ?
Cs3 F5 Cs2 76.99(9) . 5_576 ?
Cs3 F5 Cs2 82.85(10) . . ?
Cs3 F5 Cs6 94.54(10) . 7_566 ?
Cs6 F5 Cs2 164.24(12) 7_566 5_576 ?
Ga4 F5 Cs1 94.08(13) . . ?
Ga4 F5 Cs2 106.03(15) . . ?
Ga4 F5 Cs2 93.64(14) . 5_576 ?
Ga4 F5 Cs3 166.0(2) . . ?
Ga4 F5 Cs6 96.88(14) . 7_566 ?
Cs1 F6 Cs4 78.52(8) . 7_566 ?
Cs1 F6 Cs6 88.16(9) . 7_566 ?
Cs1 F6 Cs6 89.03(10) . 2_556 ?
Cs1 F6 Cs6 162.58(12) . . ?
Cs4 F6 Cs6 83.47(9) 7_566 7_566 ?
Cs6 F6 Cs4 85.94(9) 2_556 7_566 ?
Cs6 F6 Cs4 84.16(9) . 7_566 ?
Cs6 F6 Cs6 91.57(10) . 2_556 ?
Cs6 F6 Cs6 88.08(10) . 7_566 ?
Cs6 F6 Cs6 169.39(11) 2_556 7_566 ?
Ga4 F6 Cs1 101.27(14) . . ?
Ga4 F6 Cs4 178.81(18) . 7_566 ?
Ga4 F6 Cs6 95.23(14) . 2_556 ?
Ga4 F6 Cs6 95.36(14) . 7_566 ?
Ga4 F6 Cs6 96.01(13) . . ?
Cs1 F7 Cs2 102.83(11) 2_556 . ?
Cs4 F7 Cs1 78.83(10) . 2_556 ?
Cs4 F7 Cs2 77.69(9) . . ?
Cs4 F7 Cs6 94.22(10) . . ?
Cs4 F7 Cs6 90.60(10) . 7_566 ?
Cs6 F7 Cs1 84.87(10) . 2_556 ?
Cs6 F7 Cs1 167.91(11) 7_566 2_556 ?
Cs6 F7 Cs2 80.34(9) 7_566 . ?
Cs6 F7 Cs2 167.32(12) . . ?
Cs6 F7 Cs6 90.11(10) . 7_566 ?
Ga4 F7 Cs1 92.41(14) . 2_556 ?
Ga4 F7 Cs2 92.85(14) . . ?
Ga4 F7 Cs4 165.2(2) . . ?
Ga4 F7 Cs6 99.13(15) . 7_566 ?
Ga4 F7 Cs6 96.92(14) . . ?
Cs1 F8 Cs1 160.45(13) 7_566 2_556 ?
Cs1 F8 Cs1 83.16(10) 7_566 1_554 ?
Cs1 F8 Cs1 103.98(11) 2_556 1_554 ?
Cs1 F8 Cs6 167.32(12) 1_554 . ?
Cs1 F8 Cs6 87.79(10) 7_566 . ?
Cs1 F8 Cs6 81.96(10) 2_556 . ?
Cs4 F8 Cs1 85.11(10) . 7_566 ?
Cs4 F8 Cs1 78.30(10) . 2_556 ?
Cs4 F8 Cs1 80.54(10) . 1_554 ?
Cs4 F8 Cs6 89.89(10) . . ?
Ga1 F8 Cs1 94.28(14) . 2_556 ?
Ga1 F8 Cs1 92.40(15) . 1_554 ?
Ga1 F8 Cs1 103.68(16) . 7_566 ?
Ga1 F8 Cs4 168.1(2) . . ?
Ga1 F8 Cs6 98.37(15) . . ?
Cs1 F9 Cs1 83.14(10) 2_556 8_464 ?
Cs1 F9 Cs5 160.43(13) 2_556 3_445 ?
Cs1 F9 Cs6 166.16(12) 8_464 . ?
Cs1 F9 Cs6 86.01(10) 2_556 . ?
Cs4 F9 Cs1 84.85(9) 8_465 2_556 ?
Cs4 F9 Cs1 80.49(10) 8_465 8_464 ?
Cs4 F9 Cs5 78.67(9) 8_465 3_445 ?
Cs4 F9 Cs6 90.02(11) 8_465 . ?
Cs5 F9 Cs1 104.23(11) 3_445 8_464 ?
Cs5 F9 Cs6 83.53(10) 3_445 . ?
Ga1 F9 Cs1 92.61(15) . 8_464 ?
Ga1 F9 Cs1 103.43(15) . 2_556 ?
Ga1 F9 Cs4 168.6(2) . 8_465 ?
Ga1 F9 Cs5 94.43(14) . 3_445 ?
Ga1 F9 Cs6 98.26(16) . . ?
Cs1 F10 Cs5 103.42(11) 7_566 7_565 ?
Cs1 F10 Cs6 82.47(9) 7_566 . ?
Cs3 F10 Cs1 77.49(10) 7_566 7_566 ?
Cs3 F10 Cs5 87.95(10) 7_566 3_445 ?
Cs3 F10 Cs5 78.24(10) 7_566 7_565 ?
Cs3 F10 Cs6 93.38(10) 7_566 . ?
Cs5 F10 Cs1 161.46(13) 3_445 7_566 ?
Cs5 F10 Cs5 84.46(10) 3_445 7_565 ?
Cs5 F10 Cs6 87.04(10) 3_445 . ?
Cs5 F10 Cs6 168.25(12) 7_565 . ?
Ga1 F10 Cs1 93.42(14) . 7_566 ?
Ga1 F10 Cs3 164.9(2) . 7_566 ?
Ga1 F10 Cs5 103.10(15) . 3_445 ?
Ga1 F10 Cs5 92.49(15) . 7_565 ?
Ga1 F10 Cs6 97.34(15) . . ?

loop_
_geom_bond_atom_site_label_1
_geom_bond_atom_site_label_2
_geom_bond_distance
_geom_bond_site_symmetry_2
_geom_bond_publ_flag
Cs1 Cs3 3.898(2) . ?
Cs1 Cs4 3.9884(17) 7_566 ?
Cs1 Cs4 3.911(2) 2_556 ?
Cs1 Ga1 3.922(2) 7_566 ?
Cs1 Ga1 3.9208(15) 1_556 ?
Cs1 Ga4 3.858(2) . ?
Cs1 F1A 3.743(17) 2_556 ?
Cs1 F2A 2.745(18) 1_556 ?
Cs1 F2B 2.728(16) 1_556 ?
Cs1 F2C 3.072(18) 1_556 ?
Cs1 F2D 3.774(18) 1_556 ?
Cs1 F5 3.219(4) . ?
Cs1 F6 3.006(4) . ?
Cs1 F7 3.290(4) 2_556 ?
Cs1 F8 3.297(4) 2_556 ?
Cs1 F8 3.019(4) 7_566 ?
Cs1 F8 3.357(4) 1_556 ?
Cs1 F9 3.353(5) 8_566 ?
Cs1 F9 3.025(4) 2_556 ?
Cs1 F10 3.327(4) 7_566 ?
Cs2 Cs3 3.949(2) 5_576 ?
Cs2 Cs3 3.936(2) . ?
Cs2 Cs4 3.9681(15) . ?
Cs2 Cs4 3.9681(15) 6_575 ?
Cs2 Ga3 3.843(2) . ?
Cs2 Ga4 4.0004(18) . ?
Cs2 Ga4 4.0004(18) 5_576 ?
Cs2 F1A 2.875(17) 6_575 ?
Cs2 F1A 2.875(17) . ?
Cs2 F1B 2.785(14) . ?
Cs2 F1B 2.785(14) 6_575 ?
Cs2 F3 2.909(5) . ?
Cs2 F4 3.278(5) 6_575 ?
Cs2 F4 3.278(5) . ?
Cs2 F5 3.027(4) 6_575 ?
Cs2 F5 3.027(4) . ?
Cs2 F5 3.396(4) 5_576 ?
Cs2 F5 3.396(4) 2_556 ?
Cs2 F7 3.438(4) 6_575 ?
Cs2 F7 3.438(4) . ?
Cs3 Ga2 3.8834(16) 1_556 ?
Cs3 F1A 2.980(17) 2_556 ?
Cs3 F1A 2.980(17) 5_576 ?
Cs3 F1B 3.389(15) 5_576 ?
Cs3 F1B 3.389(15) 2_556 ?
Cs3 F2A 3.65(2) 6_576 ?
Cs3 F2A 3.65(2) 1_556 ?
Cs3 F2B 3.138(17) 6_576 ?
Cs3 F2B 3.138(17) 1_556 ?
Cs3 F2C 2.961(16) 1_556 ?
Cs3 F2C 2.961(16) 6_576 ?
Cs3 F2D 3.000(18) 1_556 ?
Cs3 F2D 3.000(18) 6_576 ?
Cs3 F3 3.543(5) . ?
Cs3 F5 2.921(3) 6_575 ?
Cs3 F5 2.920(3) . ?
Cs3 F10 2.876(4) 4_556 ?
Cs3 F10 2.876(4) 7_566 ?
Cs4 Cs5 3.9263(15) . ?
Cs4 Ga2 4.0260(15) . ?
Cs4 F1A 3.058(17) . ?
Cs4 F1B 3.06(3) . ?
Cs4 F1B 3.33(3) 6_575 ?
Cs4 F2A 3.13(2) . ?
Cs4 F2A 3.14(2) 2 ?
Cs4 F2B 3.678(19) 2 ?
Cs4 F2B 3.089(15) . ?
Cs4 F2C 2.943(16) . ?
Cs4 F2D 3.121(17) . ?
Cs4 F4 2.813(4) . ?
Cs4 F6 3.287(3) 7_566 ?
Cs4 F7 2.846(3) . ?
Cs4 F8 2.877(4) . ?
Cs4 F9 2.885(3) 8_565 ?
Cs5 Ga1 3.9176(17) 7_565 ?
Cs5 Ga1 3.9176(17) 3 ?
Cs5 Ga3 3.874(2) . ?
Cs5 F2C 3.224(19) 6_575 ?
Cs5 F2C 3.224(19) . ?
Cs5 F2D 2.740(18) . ?
Cs5 F2D 2.740(18) 6_575 ?
Cs5 F3 2.937(5) 5_676 ?
Cs5 F4 3.311(5) . ?
Cs5 F4 3.311(5) 6_575 ?
Cs5 F9 3.289(4) 8_565 ?
Cs5 F9 3.289(4) 3 ?
Cs5 F10 3.031(4) 8_565 ?
Cs5 F10 3.351(4) 7_565 ?
Cs5 F10 3.351(4) 4 ?
Cs5 F10 3.031(4) 3 ?
Cs6 Ga1 4.095(2) . ?
Cs6 Ga3 4.0398(16) 3_445 ?
Cs6 Ga4 3.8899(16) . ?
Cs6 Ga4 4.012(2) 7_566 ?
Cs6 F3 3.3426(19) 7_566 ?
Cs6 F4 3.359(5) 8_465 ?
Cs6 F4 3.292(5) 7_566 ?
Cs6 F5 3.306(4) 7_566 ?
Cs6 F6 3.359(4) 7_566 ?
Cs6 F6 3.200(4) . ?
Cs6 F6 3.224(4) 2_556 ?
Cs6 F7 3.186(4) . ?
Cs6 F7 3.258(4) 7_566 ?
Cs6 F8 3.368(5) . ?
Cs6 F9 3.372(5) . ?
Cs6 F10 3.401(4) . ?
Ga1 F8 1.890(3) . ?
Ga1 F8 1.890(3) 2 ?
Ga1 F9 1.889(3) 2 ?
Ga1 F9 1.889(3) . ?
Ga1 F10 1.888(3) 2 ?
Ga1 F10 1.888(3) . ?
Ga2 F2A 1.877(19) 5_575 ?
Ga2 F2A 1.877(19) 2 ?
Ga2 F2A 1.877(19) 6_575 ?
Ga2 F2A 1.877(19) . ?
Ga2 F2B 1.868(15) 6_575 ?
Ga2 F2B 1.868(15) 5_575 ?
Ga2 F2B 1.868(15) 2 ?
Ga2 F2B 1.868(15) . ?
Ga2 F2D 1.861(17) 6_575 ?
Ga2 F2D 1.861(17) . ?
Ga2 F2D 1.861(17) 2 ?
Ga2 F2D 1.861(17) 5_575 ?
Ga3 F3 1.917(5) 5_676 ?
Ga3 F3 1.917(5) . ?
Ga3 F4 1.877(4) 5_676 ?
Ga3 F4 1.877(4) . ?
Ga3 F4 1.877(4) 6_575 ?
Ga3 F4 1.877(4) 2_656 ?
Ga4 F5 1.910(3) . ?
Ga4 F5 1.910(3) 2_556 ?
Ga4 F6 1.902(3) . ?
Ga4 F6 1.902(3) 2_556 ?
Ga4 F7 1.881(3) . ?
Ga4 F7 1.881(3) 2_556 ?
F1A F1A 0.92(3) 6_575 ?
F1A F1B 0.76(3) 6_575 ?
F1A F1B 0.55(2) . ?
F1B F1B 0.31(6) 6_575 ?
F2A F2A 1.35(4) 2 ?
F2A F2B 0.65(2) . ?
F2A F2C 1.28(3) . ?
F2B F2C 0.674(19) . ?
F2B F2D 1.38(2) . ?
F2C F2D 1.59(3) 6_575 ?
F2C F2D 0.76(2) . ?
F2D F2D 0.90(3) 6_575 ?

loop_
_twin_individual_id
_twin_individual_mass_fraction_refined
1 0.9160(18)
2 0.0840(18)
